data_7044565
loop_
_publ_author_name
'Ouyang, Hao'
'Nie, Kun'
'Yuan, Dan'
'Yao, Yingming'

_publ_section_title
;
 Synthesis of amine-bridged bis(phenolate) rare-earth metal aryloxides and
 their catalytic performances for the ring-opening polymerization of
 L-lactic acid O-carboxyanhydride and L-lactide
;
_journal_name_full 'Dalton Trans.'
_journal_paper_doi 10.1039/C7DT03001K
_journal_year 2017
_chemical_formula_moiety 'C69 H85 La N2 O5'
_chemical_formula_sum 'C69 H85 La N2 O5'
_chemical_formula_weight 1161.29
_space_group_crystal_system monoclinic
_space_group_IT_number 14
_space_group_name_Hall '-P 2ybc'
_space_group_name_H-M_alt 'P 1 21/c 1'
_symmetry_space_group_name_Hall '-P 2ybc'
_symmetry_space_group_name_H-M 'P 1 21/c 1'
_atom_sites_solution_hydrogens mixed
_audit_creation_method SHELXL-2016/6
_audit_update_record
;
2017-10-24 deposited with the CCDC.
2017-10-26 downloaded from the CCDC.
;
_cell_angle_alpha 90
_cell_angle_beta 101.496(2)
_cell_angle_gamma 90
_cell_formula_units_Z 8
_cell_length_a 15.1660(3)
_cell_length_b 33.8032(8)
_cell_length_c 24.5524(6)
_cell_measurement_reflns_used 18954
_cell_measurement_temperature 293(2)
_cell_measurement_theta_max 29.6960
_cell_measurement_theta_min 3.1030
_cell_volume 12334.5(5)
_computing_cell_refinement
;
CrysAlisPro, Agilent Technologies,
Version 1.171.36.32 (release 02-08-2013 CrysAlis171 .NET)
(compiled Aug  2 2013,16:46:58)
;
_computing_data_collection
;
CrysAlisPro, Agilent Technologies,
Version 1.171.36.32 (release 02-08-2013 CrysAlis171 .NET)
(compiled Aug  2 2013,16:46:58)
;
_computing_data_reduction
;
CrysAlisPro, Agilent Technologies,
Version 1.171.36.32 (release 02-08-2013 CrysAlis171 .NET)
(compiled Aug  2 2013,16:46:58)
;
_computing_molecular_graphics 'SHELXP-2016/6 (Sheldrick, 2016)'
_computing_publication_material 'SHELXL-2016/6 (Sheldrick, 2016)'
_computing_structure_refinement 'SHELXL-2016/6 (Sheldrick, 2016)'
_computing_structure_solution 'SHELXS-2016/6 (Sheldrick, 2016)'
_diffrn_ambient_temperature 293(2)
_diffrn_measured_fraction_theta_full 0.997
_diffrn_measured_fraction_theta_max 0.998
_diffrn_measurement_device_type 'Xcalibur, Atlas, Gemini'
_diffrn_measurement_method '\w scans'
_diffrn_radiation_type MoK\a
_diffrn_radiation_wavelength 0.71073
_diffrn_reflns_av_R_equivalents 0.0414
_diffrn_reflns_av_unetI/netI 0.0531
_diffrn_reflns_Laue_measured_fraction_full 0.997
_diffrn_reflns_Laue_measured_fraction_max 0.998
_diffrn_reflns_limit_h_max 15
_diffrn_reflns_limit_h_min -18
_diffrn_reflns_limit_k_max 39
_diffrn_reflns_limit_k_min -42
_diffrn_reflns_limit_l_max 30
_diffrn_reflns_limit_l_min -30
_diffrn_reflns_number 74083
_diffrn_reflns_point_group_measured_fraction_full 0.997
_diffrn_reflns_point_group_measured_fraction_max 0.998
_diffrn_reflns_theta_full 25.242
_diffrn_reflns_theta_max 26.373
_diffrn_reflns_theta_min 2.946
_diffrn_source 'fine-focus sealed tube'
_exptl_absorpt_coefficient_mu 0.743
_exptl_absorpt_correction_T_max 1.00000
_exptl_absorpt_correction_T_min 0.87430
_exptl_absorpt_correction_type multi-scan
_exptl_absorpt_process_details
;
CrysAlisPro, Agilent Technologies,
Version 1.171.36.32 (release 02-08-2013 CrysAlis171 .NET)
(compiled Aug  2 2013,16:46:58)
Empirical absorption correction using spherical harmonics,
 implemented in SCALE3 ABSPACK scaling algorithm.
;
_exptl_crystal_colour colourless
_exptl_crystal_density_diffrn 1.251
_exptl_crystal_description block
_exptl_crystal_F_000 4880
_exptl_crystal_size_max 0.750
_exptl_crystal_size_mid 0.600
_exptl_crystal_size_min 0.400
_refine_diff_density_max 0.962
_refine_diff_density_min -0.755
_refine_diff_density_rms 0.072
_refine_ls_extinction_method none
_refine_ls_goodness_of_fit_ref 1.060
_refine_ls_hydrogen_treatment mixed
_refine_ls_matrix_type full
_refine_ls_number_parameters 1471
_refine_ls_number_reflns 25165
_refine_ls_number_restraints 46
_refine_ls_restrained_S_all 1.068
_refine_ls_R_factor_all 0.0692
_refine_ls_R_factor_gt 0.0447
_refine_ls_shift/su_max 0.003
_refine_ls_shift/su_mean 0.000
_refine_ls_structure_factor_coef Fsqd
_refine_ls_weighting_details 'w=1/[\s^2^(Fo^2^)+(0.0359P)^2^+11.8607P] where P=(Fo^2^+2Fc^2^)/3'
_refine_ls_weighting_scheme calc
_refine_ls_wR_factor_gt 0.0936
_refine_ls_wR_factor_ref 0.1055
_reflns_Friedel_coverage 0.000
_reflns_number_gt 19002
_reflns_number_total 25165
_reflns_threshold_expression 'I > 2\s(I)'
_cod_data_source_file c7dt03001k2.cif
_cod_data_source_block complex3
_cod_original_cell_volume 12334.6(5)
_cod_database_code 7044565
_shelx_shelxl_version_number 2016/6
_shelx_space_group_comment
;
The symmetry employed for this shelxl refinement is uniquely defined
by the following loop, which should always be used as a source of
symmetry information in preference to the above space-group names.
They are only intended as comments.
;
_shelx_estimated_absorpt_t_min 0.606
_shelx_estimated_absorpt_t_max 0.756

loop_
_space_group_symop_operation_xyz
'x, y, z'
'-x, y+1/2, -z+1/2'
'-x, -y, -z'
'x, -y-1/2, z-1/2'

loop_
_atom_site_label
_atom_site_type_symbol
_atom_site_fract_x
_atom_site_fract_y
_atom_site_fract_z
_atom_site_U_iso_or_equiv
_atom_site_adp_type
_atom_site_occupancy
_atom_site_site_symmetry_order
_atom_site_calc_flag
_atom_site_refinement_flags_posn
_atom_site_refinement_flags_adp
_atom_site_refinement_flags_occupancy
_atom_site_disorder_assembly
_atom_site_disorder_group
La1 La 0.37126(2) 0.60573(2) 0.18983(2) 0.03006(6) Uani 1 1 d . . . . .
La2 La 0.13570(2) 0.32032(2) 0.36249(2) 0.03039(6) Uani 1 1 d . . . . .
O1 O 0.38160(15) 0.55928(7) 0.25935(9) 0.0384(6) Uani 1 1 d . . . . .
O2 O 0.38240(14) 0.61648(6) 0.10022(9) 0.0326(5) Uani 1 1 d . . . . .
O3 O 0.36958(19) 0.66811(9) 0.22379(13) 0.0650(8) Uani 1 1 d . . . . .
O6 O 0.10911(14) 0.37236(7) 0.30337(9) 0.0335(5) Uani 1 1 d . . . . .
O7 O 0.13504(15) 0.30359(7) 0.45205(10) 0.0387(6) Uani 1 1 d . . . . .
O8 O 0.13211(18) 0.26303(8) 0.31338(12) 0.0567(7) Uani 1 1 d . . . . .
N1 N 0.49277(16) 0.54960(7) 0.16643(10) 0.0257(6) Uani 1 1 d . . . . .
N2 N 0.55473(19) 0.62405(9) 0.22345(14) 0.0438(8) Uani 1 1 d . . . . .
N3 N 0.00923(17) 0.37060(8) 0.40018(11) 0.0295(6) Uani 1 1 d . . . . .
N4 N -0.0501(2) 0.30078(10) 0.32951(16) 0.0479(8) Uani 1 1 d . . . . .
C1 C 0.4387(2) 0.53244(10) 0.28542(13) 0.0312(7) Uani 1 1 d . . . . .
C2 C 0.4881(2) 0.50919(9) 0.25444(13) 0.0301(7) Uani 1 1 d . . . . .
C3 C 0.4520(2) 0.52680(10) 0.34377(14) 0.0355(8) Uani 1 1 d . . . . .
C4 C 0.5129(2) 0.49817(11) 0.36750(15) 0.0410(9) Uani 1 1 d . . . . .
H4 H 0.521349 0.494333 0.405694 0.049 Uiso 1 1 calc R U . . .
C5 C 0.5626(2) 0.47464(11) 0.33772(15) 0.0399(8) Uani 1 1 d . . . . .
C6 C 0.5491(2) 0.48118(10) 0.28115(14) 0.0356(8) Uani 1 1 d . . . . .
H6 H 0.581851 0.466379 0.260162 0.043 Uiso 1 1 calc R U . . .
C7 C 0.4003(2) 0.55211(11) 0.37950(14) 0.0391(8) Uani 1 1 d . . . . .
C8 C 0.4278(3) 0.54209(13) 0.44196(15) 0.0541(11) Uani 1 1 d . . . . .
H8A H 0.412662 0.515056 0.447856 0.081 Uiso 1 1 calc R U . . .
H8B H 0.396315 0.559181 0.462824 0.081 Uiso 1 1 calc R U . . .
H8C H 0.491450 0.545786 0.454027 0.081 Uiso 1 1 calc R U . . .
C9 C 0.4248(3) 0.59609(11) 0.37331(17) 0.0535(10) Uani 1 1 d . . . . .
H9A H 0.489085 0.598930 0.380364 0.080 Uiso 1 1 calc R U . . .
H9B H 0.400660 0.611763 0.399475 0.080 Uiso 1 1 calc R U . . .
H9C H 0.399942 0.604870 0.336247 0.080 Uiso 1 1 calc R U . . .
C10 C 0.2982(2) 0.54564(10) 0.36412(14) 0.0370(8) Uani 1 1 d . . . . .
C11 C 0.2607(3) 0.51121(12) 0.33853(16) 0.0494(10) Uani 1 1 d . . . . .
H11 H 0.297979 0.492438 0.327120 0.059 Uiso 1 1 calc R U . . .
C12 C 0.1691(3) 0.50423(14) 0.32966(18) 0.0592(11) Uani 1 1 d . . . . .
H12 H 0.145931 0.481007 0.312120 0.071 Uiso 1 1 calc R U . . .
C13 C 0.1121(3) 0.53096(14) 0.34631(18) 0.0576(11) Uani 1 1 d . . . . .
H13 H 0.050673 0.525944 0.340611 0.069 Uiso 1 1 calc R U . . .
C14 C 0.1471(3) 0.56517(14) 0.3715(2) 0.0625(12) Uani 1 1 d . . . . .
H14 H 0.109042 0.583745 0.382632 0.075 Uiso 1 1 calc R U . . .
C15 C 0.2384(3) 0.57229(12) 0.38037(17) 0.0537(10) Uani 1 1 d . . . . .
H15 H 0.260787 0.595672 0.397798 0.064 Uiso 1 1 calc R U . . .
C16 C 0.6295(3) 0.44427(14) 0.36916(17) 0.0572(12) Uani 1 1 d . . . . .
C17 C 0.6679(3) 0.41780(14) 0.32863(19) 0.0687(13) Uani 1 1 d . . . . .
H17A H 0.619328 0.405823 0.302819 0.103 Uiso 1 1 calc R U . . .
H17B H 0.704678 0.397523 0.349064 0.103 Uiso 1 1 calc R U . . .
H17C H 0.703598 0.433525 0.308686 0.103 Uiso 1 1 calc R U . . .
C18 C 0.5774(4) 0.41734(16) 0.4026(2) 0.0910(19) Uani 1 1 d . . . . .
H18A H 0.556991 0.432696 0.430566 0.136 Uiso 1 1 calc R U . . .
H18B H 0.616271 0.396596 0.420005 0.136 Uiso 1 1 calc R U . . .
H18C H 0.526521 0.405977 0.377994 0.136 Uiso 1 1 calc R U . . .
C19 C 0.7089(4) 0.4652(3) 0.4069(2) 0.1051(14) Uani 1 1 d . U . . .
C20 C 0.7351(4) 0.5021(3) 0.3944(2) 0.1112(14) Uani 1 1 d . U . . .
H20 H 0.700928 0.515025 0.363913 0.133 Uiso 1 1 calc R U . . .
C21 C 0.8106(4) 0.5220(3) 0.4247(2) 0.1214(14) Uani 1 1 d . U . . .
H21 H 0.826152 0.547239 0.415045 0.146 Uiso 1 1 calc R U . . .
C22 C 0.8596(4) 0.5026(3) 0.4686(3) 0.1262(14) Uani 1 1 d . U . . .
H22 H 0.910272 0.514936 0.489115 0.151 Uiso 1 1 calc R U . . .
C23 C 0.8377(4) 0.4658(3) 0.4839(3) 0.1224(14) Uani 1 1 d . U . . .
H23 H 0.872630 0.453722 0.514928 0.147 Uiso 1 1 calc R U . . .
C24 C 0.7600(4) 0.4452(3) 0.4521(2) 0.1157(14) Uani 1 1 d . U . . .
H24 H 0.745119 0.419764 0.461498 0.139 Uiso 1 1 calc R U . . .
C25 C 0.4693(2) 0.51166(9) 0.19184(13) 0.0306(7) Uani 1 1 d . . . . .
H25A H 0.501919 0.490417 0.178053 0.037 Uiso 1 1 calc R U . . .
H25B H 0.405698 0.506722 0.178461 0.037 Uiso 1 1 calc R U . . .
C26 C 0.4731(2) 0.54269(9) 0.10489(13) 0.0291(7) Uani 1 1 d . . . . .
H26A H 0.410433 0.535005 0.094011 0.035 Uiso 1 1 calc R U . . .
H26B H 0.508998 0.520355 0.097371 0.035 Uiso 1 1 calc R U . . .
C27 C 0.43743(19) 0.61137(9) 0.06514(13) 0.0281(7) Uani 1 1 d . . . . .
C28 C 0.4457(2) 0.64014(10) 0.02490(13) 0.0309(7) Uani 1 1 d . . . . .
C29 C 0.5099(2) 0.63472(10) -0.00777(13) 0.0324(7) Uani 1 1 d . . . . .
H29 H 0.516004 0.654024 -0.033761 0.039 Uiso 1 1 calc R U . . .
C30 C 0.5653(2) 0.60167(10) -0.00314(13) 0.0320(7) Uani 1 1 d . . . . .
C31 C 0.5525(2) 0.57257(10) 0.03444(13) 0.0297(7) Uani 1 1 d . . . . .
H31 H 0.587404 0.549768 0.037201 0.036 Uiso 1 1 calc R U . . .
C32 C 0.48948(19) 0.57631(9) 0.06796(13) 0.0279(7) Uani 1 1 d . . . . .
C33 C 0.3860(2) 0.67728(10) 0.01981(14) 0.0362(8) Uani 1 1 d . . . . .
C34 C 0.3949(3) 0.70292(11) -0.03063(17) 0.0497(10) Uani 1 1 d . . . . .
H34A H 0.355199 0.725254 -0.032809 0.075 Uiso 1 1 calc R U . . .
H34B H 0.379128 0.687489 -0.063975 0.075 Uiso 1 1 calc R U . . .
H34C H 0.455787 0.712016 -0.026549 0.075 Uiso 1 1 calc R U . . .
C35 C 0.4170(3) 0.70267(11) 0.07196(16) 0.0445(9) Uani 1 1 d . . . . .
H35A H 0.480299 0.707858 0.076544 0.067 Uiso 1 1 calc R U . . .
H35B H 0.405538 0.688787 0.103940 0.067 Uiso 1 1 calc R U . . .
H35C H 0.384618 0.727240 0.067993 0.067 Uiso 1 1 calc R U . . .
C36 C 0.2866(2) 0.66539(10) 0.01083(14) 0.0371(8) Uani 1 1 d . . . . .
C37 C 0.2545(3) 0.63801(13) -0.02974(17) 0.0545(11) Uani 1 1 d . . . . .
H37 H 0.294364 0.626396 -0.049243 0.065 Uiso 1 1 calc R U . . .
C38 C 0.1654(3) 0.62728(15) -0.0424(2) 0.0731(14) Uani 1 1 d . . . . .
H38 H 0.146374 0.608473 -0.069833 0.088 Uiso 1 1 calc R U . . .
C39 C 0.1049(3) 0.64379(16) -0.0152(2) 0.0733(15) Uani 1 1 d . . . . .
H39 H 0.044623 0.636350 -0.023525 0.088 Uiso 1 1 calc R U . . .
C40 C 0.1347(3) 0.67173(16) 0.0248(2) 0.0647(13) Uani 1 1 d . . . . .
H40 H 0.093846 0.683634 0.043320 0.078 Uiso 1 1 calc R U . . .
C41 C 0.2254(3) 0.68264(12) 0.03826(17) 0.0496(10) Uani 1 1 d . . . . .
H41 H 0.244497 0.701493 0.065666 0.060 Uiso 1 1 calc R U . . .
C42 C 0.6386(2) 0.59699(11) -0.03766(14) 0.0374(8) Uani 1 1 d . . . . .
C43 C 0.6446(3) 0.63320(13) -0.07458(16) 0.0526(11) Uani 1 1 d . . . . .
H43A H 0.693321 0.629681 -0.093811 0.079 Uiso 1 1 calc R U . . .
H43B H 0.655058 0.656508 -0.051871 0.079 Uiso 1 1 calc R U . . .
H43C H 0.589225 0.636026 -0.101130 0.079 Uiso 1 1 calc R U . . .
C44 C 0.6148(3) 0.56088(13) -0.07600(16) 0.0542(11) Uani 1 1 d . . . . .
H44A H 0.554328 0.563470 -0.096649 0.081 Uiso 1 1 calc R U . . .
H44B H 0.619830 0.537221 -0.053964 0.081 Uiso 1 1 calc R U . . .
H44C H 0.655543 0.559427 -0.101285 0.081 Uiso 1 1 calc R U . . .
C45 C 0.7313(2) 0.59239(10) 0.00054(14) 0.0341(8) Uani 1 1 d . . . . .
C46 C 0.7514(2) 0.61090(11) 0.05142(15) 0.0424(9) Uani 1 1 d . . . . .
H46 H 0.706451 0.624627 0.064261 0.051 Uiso 1 1 calc R U . . .
C47 C 0.8378(3) 0.60950(12) 0.08413(16) 0.0499(10) Uani 1 1 d . . . . .
H47 H 0.850208 0.622536 0.118154 0.060 Uiso 1 1 calc R U . . .
C48 C 0.9044(3) 0.58895(14) 0.06620(19) 0.0579(11) Uani 1 1 d . . . . .
H48 H 0.961952 0.587556 0.088056 0.069 Uiso 1 1 calc R U . . .
C49 C 0.8852(3) 0.57063(17) 0.0160(2) 0.0752(15) Uani 1 1 d . . . . .
H49 H 0.930335 0.556912 0.003400 0.090 Uiso 1 1 calc R U . . .
C50 C 0.8002(3) 0.57197(15) -0.01645(18) 0.0604(12) Uani 1 1 d . . . . .
H50 H 0.788846 0.558916 -0.050476 0.073 Uiso 1 1 calc R U . . .
C51 C 0.5890(2) 0.55887(11) 0.18569(15) 0.0347(8) Uani 1 1 d . . . . .
H51A H 0.609045 0.547896 0.222591 0.042 Uiso 0.5 1 calc R U P A 1
H51B H 0.623189 0.546164 0.161141 0.042 Uiso 0.5 1 calc R U P A 1
H51C H 0.613(4) 0.576(2) 0.151(3) 0.042 Uiso 0.5 1 d . U P B 2
H51D H 0.626(5) 0.536(2) 0.186(3) 0.042 Uiso 0.5 1 d . U P C 2
C52 C 0.6084(4) 0.6015(2) 0.1875(3) 0.0320(15) Uani 0.5 1 d . . P D 1
H52A H 0.594551 0.611983 0.149968 0.038 Uiso 0.5 1 calc R U P D 1
H52B H 0.672118 0.605482 0.201868 0.038 Uiso 0.5 1 calc R U P D 1
C53 C 0.6084(4) 0.5864(2) 0.2338(3) 0.0407(17) Uani 0.5 1 d . . P D 2
H53A H 0.671996 0.592810 0.241570 0.049 Uiso 0.5 1 calc R U P D 2
H53B H 0.594738 0.573323 0.266294 0.049 Uiso 0.5 1 calc R U P D 2
C54 C 0.5797(6) 0.6491(3) 0.1849(4) 0.058(2) Uani 0.5 1 d . . P D 2
H54A H 0.573793 0.635678 0.149928 0.087 Uiso 0.5 1 calc R U P D 2
H54B H 0.641116 0.657123 0.197515 0.087 Uiso 0.5 1 calc R U P D 2
H54C H 0.541566 0.672053 0.180433 0.087 Uiso 0.5 1 calc R U P D 2
C55 C 0.5696(7) 0.6675(3) 0.2100(5) 0.058(3) Uani 0.5 1 d . . P D 1
H55A H 0.547892 0.672038 0.171000 0.087 Uiso 0.5 1 calc R U P D 1
H55B H 0.632644 0.673498 0.219394 0.087 Uiso 0.5 1 calc R U P D 1
H55C H 0.537497 0.684129 0.231040 0.087 Uiso 0.5 1 calc R U P D 1
C56 C 0.5712(7) 0.6444(3) 0.2810(4) 0.066(3) Uani 0.5 1 d . . P D 2
H56A H 0.535843 0.668138 0.278756 0.099 Uiso 0.5 1 calc R U P D 2
H56B H 0.633786 0.650945 0.292137 0.099 Uiso 0.5 1 calc R U P D 2
H56C H 0.554124 0.626805 0.307768 0.099 Uiso 0.5 1 calc R U P D 2
C57 C 0.5827(6) 0.6177(3) 0.2795(4) 0.054(2) Uani 0.5 1 d . . P D 1
H57A H 0.548450 0.634080 0.299568 0.081 Uiso 0.5 1 calc R U P D 1
H57B H 0.645400 0.624200 0.290339 0.081 Uiso 0.5 1 calc R U P D 1
H57C H 0.573903 0.590402 0.287756 0.081 Uiso 0.5 1 calc R U P D 1
C58 C 0.3672(3) 0.70516(12) 0.24201(17) 0.0483(10) Uani 1 1 d . . . . .
C59 C 0.3497(3) 0.73710(13) 0.20631(17) 0.0599(12) Uani 1 1 d . . . . .
H59 H 0.337950 0.732724 0.168150 0.072 Uiso 1 1 calc R U . . .
C60 C 0.3493(3) 0.77531(13) 0.22597(17) 0.0576(11) Uani 1 1 d . . . . .
H60 H 0.338995 0.796133 0.200740 0.069 Uiso 1 1 calc R U . . .
C61 C 0.3636(3) 0.78334(13) 0.28151(19) 0.0659(13) Uani 1 1 d . . . . .
C62 C 0.3776(4) 0.75137(15) 0.31715(19) 0.0886(18) Uani 1 1 d . . . . .
H62 H 0.386014 0.755778 0.355224 0.106 Uiso 1 1 calc R U . . .
C63 C 0.3795(4) 0.71316(14) 0.29803(19) 0.0710(14) Uani 1 1 d . . . . .
H63 H 0.389298 0.692391 0.323367 0.085 Uiso 1 1 calc R U . . .
C64 C 0.3628(5) 0.82615(16) 0.3021(2) 0.120(3) Uani 1 1 d . . . . .
H64A H 0.361502 0.843960 0.271537 0.180 Uiso 1 1 calc R U . . .
H64B H 0.415872 0.830959 0.329934 0.180 Uiso 1 1 calc R U . . .
H64C H 0.310409 0.830317 0.317855 0.180 Uiso 1 1 calc R U . . .
O4 O 0.26337(16) 0.55231(8) 0.12930(11) 0.0500(7) Uani 1 1 d . . . . .
C65 C 0.2245(3) 0.55862(19) 0.0717(2) 0.0851(17) Uani 1 1 d . . . . .
H65A H 0.220573 0.586756 0.063816 0.102 Uiso 1 1 calc R U . . .
H65B H 0.262386 0.546678 0.048642 0.102 Uiso 1 1 calc R U . . .
C66 C 0.1368(3) 0.5414(2) 0.0591(3) 0.098(2) Uani 1 1 d . . . . .
H66A H 0.134862 0.519829 0.032801 0.118 Uiso 1 1 calc R U . . .
H66B H 0.092200 0.560993 0.043354 0.118 Uiso 1 1 calc R U . . .
C67 C 0.1201(3) 0.52671(19) 0.1130(3) 0.125(3) Uani 1 1 d . . . . .
H67A H 0.089581 0.501355 0.108375 0.150 Uiso 1 1 calc R U . . .
H67B H 0.083410 0.545318 0.128796 0.150 Uiso 1 1 calc R U . . .
C68 C 0.2104(3) 0.52274(14) 0.1494(2) 0.0724(14) Uani 1 1 d . . . . .
H68A H 0.207608 0.527532 0.187999 0.087 Uiso 1 1 calc R U . . .
H68B H 0.235056 0.496555 0.146202 0.087 Uiso 1 1 calc R U . . .
O5 O 0.20311(18) 0.61697(9) 0.19709(12) 0.0617(8) Uani 1 1 d . . . . .
C69 C 0.1543(4) 0.6501(2) 0.1717(3) 0.132(3) Uani 1 1 d . . . . .
H69A H 0.128649 0.644257 0.133149 0.158 Uiso 1 1 calc R U . . .
H69B H 0.194202 0.672657 0.172844 0.158 Uiso 1 1 calc R U . . .
C70 C 0.0838(4) 0.6591(2) 0.2013(3) 0.126(3) Uani 1 1 d . . . . .
H70A H 0.026812 0.662557 0.175584 0.152 Uiso 1 1 calc R U . . .
H70B H 0.097538 0.683139 0.222908 0.152 Uiso 1 1 calc R U . . .
C71 C 0.0800(3) 0.62472(18) 0.2381(2) 0.0865(17) Uani 1 1 d . . . . .
H71A H 0.065186 0.632799 0.273068 0.104 Uiso 1 1 calc R U . . .
H71B H 0.036502 0.605313 0.220392 0.104 Uiso 1 1 calc R U . . .
C72 C 0.1715(4) 0.6093(2) 0.2461(3) 0.104(2) Uani 1 1 d . . . . .
H72A H 0.209541 0.622277 0.277462 0.125 Uiso 1 1 calc R U . . .
H72B H 0.171817 0.581119 0.253292 0.125 Uiso 1 1 calc R U . . .
C73 C 0.0517(2) 0.40117(9) 0.28439(13) 0.0306(7) Uani 1 1 d . . . . .
C74 C 0.0368(2) 0.41279(10) 0.22783(13) 0.0313(7) Uani 1 1 d . . . . .
C75 C -0.0249(2) 0.44282(10) 0.21067(14) 0.0342(8) Uani 1 1 d . . . . .
H75 H -0.035112 0.450329 0.173503 0.041 Uiso 1 1 calc R U . . .
C76 C -0.0726(2) 0.46242(10) 0.24553(14) 0.0328(7) Uani 1 1 d . . . . .
C77 C -0.0568(2) 0.45035(9) 0.30061(14) 0.0319(7) Uani 1 1 d . . . . .
H77 H -0.088314 0.462493 0.324880 0.038 Uiso 1 1 calc R U . . .
C78 C 0.0048(2) 0.42057(10) 0.32074(13) 0.0305(7) Uani 1 1 d . . . . .
C79 C 0.0843(2) 0.39075(10) 0.18723(13) 0.0340(7) Uani 1 1 d . . . . .
C80 C 0.0470(3) 0.34818(11) 0.18059(16) 0.0464(9) Uani 1 1 d . . . . .
H80A H 0.070722 0.334788 0.152176 0.070 Uiso 1 1 calc R U . . .
H80B H -0.017487 0.349011 0.170344 0.070 Uiso 1 1 calc R U . . .
H80C H 0.064437 0.334245 0.215135 0.070 Uiso 1 1 calc R U . . .
C81 C 0.0677(3) 0.40991(12) 0.12928(14) 0.0465(9) Uani 1 1 d . . . . .
H81A H 0.089017 0.436709 0.132389 0.070 Uiso 1 1 calc R U . . .
H81B H 0.004377 0.409698 0.113658 0.070 Uiso 1 1 calc R U . . .
H81C H 0.099194 0.395280 0.105616 0.070 Uiso 1 1 calc R U . . .
C82 C 0.1870(2) 0.39177(10) 0.20732(13) 0.0343(8) Uani 1 1 d . . . . .
C83 C 0.2291(2) 0.42641(12) 0.22798(16) 0.0487(10) Uani 1 1 d . . . . .
H83 H 0.194299 0.448191 0.233331 0.058 Uiso 1 1 calc R U . . .
C84 C 0.3224(3) 0.42935(15) 0.24095(18) 0.0635(12) Uani 1 1 d . . . . .
H84 H 0.349270 0.452888 0.255242 0.076 Uiso 1 1 calc R U . . .
C85 C 0.3749(3) 0.39791(18) 0.23282(18) 0.0664(14) Uani 1 1 d . . . . .
H85 H 0.437275 0.399887 0.241461 0.080 Uiso 1 1 calc R U . . .
C86 C 0.3347(3) 0.36370(17) 0.21195(18) 0.0664(13) Uani 1 1 d . . . . .
H86 H 0.370128 0.342327 0.205812 0.080 Uiso 1 1 calc R U . . .
C87 C 0.2415(3) 0.36017(13) 0.19964(15) 0.0494(10) Uani 1 1 d . . . . .
H87 H 0.215385 0.336320 0.186091 0.059 Uiso 1 1 calc R U . . .
C88 C -0.1363(2) 0.49639(10) 0.22155(15) 0.0372(8) Uani 1 1 d . . . . .
C89 C -0.0787(3) 0.53010(12) 0.20431(18) 0.0548(11) Uani 1 1 d . . . . .
H89A H -0.033226 0.537720 0.235638 0.082 Uiso 1 1 calc R U . . .
H89B H -0.116439 0.552419 0.191776 0.082 Uiso 1 1 calc R U . . .
H89C H -0.050564 0.521105 0.174823 0.082 Uiso 1 1 calc R U . . .
C90 C -0.1863(3) 0.51336(12) 0.26499(16) 0.0497(10) Uani 1 1 d . . . . .
H90A H -0.221186 0.492839 0.277594 0.075 Uiso 1 1 calc R U . . .
H90B H -0.225542 0.534293 0.248553 0.075 Uiso 1 1 calc R U . . .
H90C H -0.143481 0.523546 0.295945 0.075 Uiso 1 1 calc R U . . .
C91 C -0.2068(2) 0.48101(10) 0.17235(15) 0.0371(8) Uani 1 1 d . . . . .
C92 C -0.2599(2) 0.44886(12) 0.18037(17) 0.0480(10) Uani 1 1 d . . . . .
H92 H -0.250696 0.436632 0.214981 0.058 Uiso 1 1 calc R U . . .
C93 C -0.3266(3) 0.43465(13) 0.13758(19) 0.0578(11) Uani 1 1 d . . . . .
H93 H -0.362053 0.413396 0.144088 0.069 Uiso 1 1 calc R U . . .
C94 C -0.3407(3) 0.45175(14) 0.08565(19) 0.0609(12) Uani 1 1 d . . . . .
H94 H -0.385473 0.442341 0.057082 0.073 Uiso 1 1 calc R U . . .
C95 C -0.2875(3) 0.48281(14) 0.07689(17) 0.0583(11) Uani 1 1 d . . . . .
H95 H -0.295499 0.494300 0.041839 0.070 Uiso 1 1 calc R U . . .
C96 C -0.2217(3) 0.49742(12) 0.11985(16) 0.0476(9) Uani 1 1 d . . . . .
H96 H -0.186768 0.518779 0.113016 0.057 Uiso 1 1 calc R U . . .
C97 C 0.0261(2) 0.41159(9) 0.38199(13) 0.0328(7) Uani 1 1 d . . . . .
H97A H 0.089200 0.417566 0.395688 0.039 Uiso 1 1 calc R U . . .
H97B H -0.008410 0.429655 0.400214 0.039 Uiso 1 1 calc R U . . .
C98 C 0.0321(2) 0.37097(10) 0.46255(14) 0.0351(8) Uani 1 1 d . . . . .
H98A H -0.004823 0.390850 0.475637 0.042 Uiso 1 1 calc R U . . .
H98B H 0.094354 0.379213 0.474002 0.042 Uiso 1 1 calc R U . . .
C99 C 0.0775(2) 0.30059(10) 0.48641(13) 0.0324(7) Uani 1 1 d . . . . .
C100 C 0.0722(2) 0.26563(10) 0.51697(14) 0.0348(8) Uani 1 1 d . . . . .
C101 C 0.0027(2) 0.26254(10) 0.54638(13) 0.0359(8) Uani 1 1 d . . . . .
H101 H -0.003328 0.238979 0.564849 0.043 Uiso 1 1 calc R U . . .
C102 C -0.0581(2) 0.29286(10) 0.54950(13) 0.0357(8) Uani 1 1 d . . . . .
C103 C -0.0456(2) 0.32808(10) 0.52282(13) 0.0368(8) Uani 1 1 d . . . . .
H103 H -0.082598 0.349484 0.526218 0.044 Uiso 1 1 calc R U . . .
C104 C 0.0203(2) 0.33241(10) 0.49130(13) 0.0336(7) Uani 1 1 d . . . . .
C105 C 0.1405(2) 0.23199(12) 0.51531(17) 0.0468(10) Uani 1 1 d . . . . .
C106 C 0.1321(3) 0.19928(14) 0.5579(2) 0.0720(15) Uani 1 1 d . . . . .
H10D H 0.142554 0.210434 0.594600 0.108 Uiso 1 1 calc R U . . .
H10E H 0.175693 0.178960 0.556291 0.108 Uiso 1 1 calc R U . . .
H10F H 0.072712 0.188101 0.549339 0.108 Uiso 1 1 calc R U . . .
C107 C 0.1228(3) 0.21311(13) 0.45819(19) 0.0651(13) Uani 1 1 d . . . . .
H10A H 0.062053 0.203478 0.449500 0.098 Uiso 1 1 calc R U . . .
H10B H 0.163714 0.191481 0.457853 0.098 Uiso 1 1 calc R U . . .
H10C H 0.131413 0.232393 0.431030 0.098 Uiso 1 1 calc R U . . .
C108 C 0.2357(3) 0.24863(17) 0.5312(2) 0.0751(12) Uani 1 1 d . U . . .
C109 C 0.2998(3) 0.24554(17) 0.4988(3) 0.0905(19) Uani 1 1 d . . . . .
H109 H 0.285132 0.233095 0.464401 0.109 Uiso 1 1 calc R U . . .
C110 C 0.3862(4) 0.2607(2) 0.5167(4) 0.125(3) Uani 1 1 d . . . . .
H110 H 0.427406 0.259681 0.493291 0.150 Uiso 1 1 calc R U . . .
C111 C 0.4099(5) 0.2766(3) 0.5665(5) 0.156(5) Uani 1 1 d . . . . .
H111 H 0.469024 0.284760 0.579056 0.187 Uiso 1 1 calc R U . . .
C112 C 0.3498(5) 0.2810(3) 0.5989(4) 0.165(4) Uani 1 1 d . . . . .
H112 H 0.365547 0.293468 0.633240 0.198 Uiso 1 1 calc R U . . .
C113 C 0.2619(3) 0.26642(18) 0.5801(2) 0.0867(13) Uani 1 1 d . U . . .
H113 H 0.220271 0.269385 0.602913 0.104 Uiso 1 1 calc R U . . .
C114 C -0.1372(2) 0.28873(11) 0.58013(14) 0.0392(8) Uani 1 1 d . . . . .
C115 C -0.1466(3) 0.24625(12) 0.60060(16) 0.0503(10) Uani 1 1 d . . . . .
H11A H -0.092821 0.239002 0.626491 0.075 Uiso 1 1 calc R U . . .
H11B H -0.155516 0.228446 0.569524 0.075 Uiso 1 1 calc R U . . .
H11C H -0.197166 0.244774 0.618581 0.075 Uiso 1 1 calc R U . . .
C116 C -0.1197(3) 0.31612(13) 0.63115(16) 0.0582(11) Uani 1 1 d . . . . .
H11D H -0.166534 0.312682 0.651881 0.087 Uiso 1 1 calc R U . . .
H11E H -0.118903 0.343123 0.619156 0.087 Uiso 1 1 calc R U . . .
H11F H -0.062689 0.309644 0.654263 0.087 Uiso 1 1 calc R U . . .
C117 C -0.2257(2) 0.29954(10) 0.54061(15) 0.0387(8) Uani 1 1 d . . . . .
C118 C -0.2376(3) 0.29363(12) 0.48391(16) 0.0472(9) Uani 1 1 d . . . . .
H118 H -0.190602 0.283205 0.469264 0.057 Uiso 1 1 calc R U . . .
C119 C -0.3180(3) 0.30285(13) 0.44831(19) 0.0590(11) Uani 1 1 d . . . . .
H119 H -0.324033 0.298905 0.410262 0.071 Uiso 1 1 calc R U . . .
C120 C -0.3884(3) 0.31772(13) 0.4691(2) 0.0680(13) Uani 1 1 d . . . . .
H120 H -0.442262 0.324189 0.445316 0.082 Uiso 1 1 calc R U . . .
C121 C -0.3788(3) 0.32295(14) 0.5248(3) 0.0721(14) Uani 1 1 d . . . . .
H121 H -0.426922 0.332517 0.539167 0.087 Uiso 1 1 calc R U . . .
C122 C -0.2990(3) 0.31432(13) 0.5603(2) 0.0579(11) Uani 1 1 d . . . . .
H122 H -0.293964 0.318443 0.598265 0.070 Uiso 1 1 calc R U . . .
C123 C -0.0870(2) 0.35995(12) 0.38040(16) 0.0379(8) Uani 1 1 d . . . . .
H12Q H -0.109196 0.373460 0.345515 0.045 Uiso 0.3333 1 calc R U P E 1
H12R H -0.121144 0.369519 0.407164 0.045 Uiso 0.3333 1 calc R U P E 1
H12S H -0.105(4) 0.3436(18) 0.408(2) 0.045 Uiso 0.6667 1 d . U P F 2
H12T H -0.129(4) 0.3834(17) 0.379(2) 0.045 Uiso 0.6667 1 d . U P G 2
C124 C -0.1038(7) 0.3168(3) 0.3721(5) 0.040(3) Uani 0.3333 1 d . . P H 1
H12A H -0.167508 0.312131 0.358651 0.048 Uiso 0.3333 1 calc R U P H 1
H12B H -0.085513 0.303014 0.407162 0.048 Uiso 0.3333 1 calc R U P H 1
C125 C -0.1056(3) 0.33818(16) 0.3268(2) 0.0364(12) Uani 0.6667 1 d . . P H 2
H12F H -0.092303 0.355148 0.297642 0.044 Uiso 0.6667 1 calc R U P H 2
H12G H -0.169014 0.331419 0.317527 0.044 Uiso 0.6667 1 calc R U P H 2
C126 C -0.0727(4) 0.2720(2) 0.3644(3) 0.0464(15) Uani 0.6667 1 d . . P H 2
H12H H -0.041334 0.247975 0.359872 0.070 Uiso 0.6667 1 calc R U P H 2
H12I H -0.136408 0.267379 0.355325 0.070 Uiso 0.6667 1 calc R U P H 2
H12J H -0.056109 0.280798 0.402264 0.070 Uiso 0.6667 1 calc R U P H 2
C127 C -0.0538(11) 0.2531(4) 0.3461(8) 0.068(5) Uani 0.3333 1 d . . P H 1
H12K H -0.017702 0.238048 0.325538 0.102 Uiso 0.3333 1 calc R U P H 1
H12L H -0.114879 0.243913 0.337059 0.102 Uiso 0.3333 1 calc R U P H 1
H12M H -0.030886 0.249772 0.385173 0.102 Uiso 0.3333 1 calc R U P H 1
C128 C -0.0741(7) 0.2853(3) 0.2685(4) 0.056(2) Uani 0.6667 1 d . . P H 2
H12C H -0.060596 0.305435 0.243728 0.084 Uiso 0.6667 1 calc R U P H 2
H12D H -0.137020 0.279051 0.259166 0.084 Uiso 0.6667 1 calc R U P H 2
H12E H -0.039402 0.262067 0.264972 0.084 Uiso 0.6667 1 calc R U P H 2
C129 C -0.0752(12) 0.3043(7) 0.2798(8) 0.066(6) Uani 0.3333 1 d . . P H 1
H12N H -0.076270 0.331765 0.270033 0.099 Uiso 0.3333 1 calc R U P H 1
H12O H -0.134589 0.293375 0.268945 0.099 Uiso 0.3333 1 calc R U P H 1
H12P H -0.034726 0.290377 0.261095 0.099 Uiso 0.3333 1 calc R U P H 1
C130 C 0.1335(2) 0.23194(11) 0.28034(17) 0.0447(9) Uani 1 1 d . . . . .
C131 C 0.1487(3) 0.19365(12) 0.30123(17) 0.0489(10) Uani 1 1 d . . . . .
H131 H 0.158568 0.189687 0.339451 0.059 Uiso 1 1 calc R U . . .
C132 C 0.1494(3) 0.16142(12) 0.26664(17) 0.0498(10) Uani 1 1 d . . . . .
H132 H 0.160627 0.136426 0.282315 0.060 Uiso 1 1 calc R U . . .
C133 C 0.1340(2) 0.16521(12) 0.20994(17) 0.0490(10) Uani 1 1 d . . . . .
C134 C 0.1195(3) 0.20294(13) 0.18920(18) 0.0616(12) Uani 1 1 d . . . . .
H134 H 0.109340 0.206574 0.150915 0.074 Uiso 1 1 calc R U . . .
C135 C 0.1195(3) 0.23579(13) 0.22298(19) 0.0628(12) Uani 1 1 d . . . . .
H135 H 0.109872 0.260751 0.206980 0.075 Uiso 1 1 calc R U . . .
C136 C 0.1323(3) 0.13000(15) 0.1722(2) 0.0768(15) Uani 1 1 d . . . . .
H13A H 0.182551 0.131320 0.153870 0.115 Uiso 1 1 calc R U . . .
H13B H 0.077304 0.130110 0.144855 0.115 Uiso 1 1 calc R U . . .
H13C H 0.135843 0.106128 0.193667 0.115 Uiso 1 1 calc R U . . .
O9 O 0.30682(19) 0.30299(9) 0.35915(16) 0.0792(10) Uani 1 1 d . . . . .
C137 C 0.3383(12) 0.2637(5) 0.3291(7) 0.124(3) Uiso 0.5 1 d . U P I 1
H13D H 0.364572 0.244645 0.357199 0.149 Uiso 0.5 1 calc R U P I 1
H13E H 0.286182 0.251565 0.305733 0.149 Uiso 0.5 1 calc R U P I 1
C138 C 0.3962(12) 0.2730(6) 0.2993(8) 0.125(3) Uiso 0.5 1 d . U P I 1
H13F H 0.368923 0.287065 0.265785 0.150 Uiso 0.5 1 calc R U P I 1
H13G H 0.428540 0.250050 0.289827 0.150 Uiso 0.5 1 calc R U P I 1
C139 C 0.4489(12) 0.2967(6) 0.3365(8) 0.126(3) Uiso 0.5 1 d . U P I 1
H13H H 0.488321 0.312673 0.318849 0.152 Uiso 0.5 1 calc R U P I 1
H13I H 0.484868 0.281447 0.366351 0.152 Uiso 0.5 1 calc R U P I 1
C140 C 0.3758(16) 0.3236(6) 0.3588(9) 0.128(4) Uiso 0.5 1 d . U P I 1
H14A H 0.400559 0.332987 0.395985 0.153 Uiso 0.5 1 calc R U P I 1
H14B H 0.360201 0.346328 0.334715 0.153 Uiso 0.5 1 calc R U P I 1
C1A C 0.3432(6) 0.2632(3) 0.3611(4) 0.061(2) Uiso 0.5 1 d . . P I 2
H1A1 H 0.296331 0.243978 0.347707 0.073 Uiso 0.5 1 calc R U P I 2
H1A2 H 0.372821 0.256107 0.398603 0.073 Uiso 0.5 1 calc R U P I 2
C1B C 0.4082(12) 0.2655(5) 0.3239(6) 0.106(5) Uiso 0.5 1 d . . P I 2
H1B1 H 0.379452 0.258445 0.286245 0.128 Uiso 0.5 1 calc R U P I 2
H1B2 H 0.458109 0.247607 0.336266 0.128 Uiso 0.5 1 calc R U P I 2
C1C C 0.4439(6) 0.3112(3) 0.3260(4) 0.049(2) Uiso 0.5 1 d . . P I 2
H1C1 H 0.502246 0.313938 0.350464 0.058 Uiso 0.5 1 calc R U P I 2
H1C2 H 0.447233 0.320845 0.289318 0.058 Uiso 0.5 1 calc R U P I 2
C1D C 0.3727(8) 0.3317(3) 0.3486(5) 0.047(2) Uiso 0.5 1 d . . P I 2
H1D1 H 0.399122 0.345201 0.382874 0.057 Uiso 0.5 1 calc R U P I 2
H1D2 H 0.343627 0.351361 0.322197 0.057 Uiso 0.5 1 calc R U P I 2
O10 O 0.24793(17) 0.37306(8) 0.42130(11) 0.0545(7) Uani 1 1 d . . . . .
C141 C 0.3029(9) 0.3632(3) 0.4735(5) 0.052(3) Uiso 0.5 1 d . . P J 1
H14C H 0.362594 0.354991 0.469571 0.063 Uiso 0.5 1 calc R U P J 1
H14D H 0.275871 0.342447 0.492121 0.063 Uiso 0.5 1 calc R U P J 1
C142 C 0.3052(9) 0.4049(4) 0.5059(5) 0.088(3) Uiso 0.5 1 d . . P J 1
H14E H 0.256632 0.406741 0.526181 0.105 Uiso 0.5 1 calc R U P J 1
H14F H 0.362198 0.408739 0.531431 0.105 Uiso 0.5 1 calc R U P J 1
C143 C 0.2928(10) 0.4350(4) 0.4573(5) 0.095(4) Uiso 0.5 1 d . . P J 1
H14G H 0.242114 0.452339 0.457831 0.114 Uiso 0.5 1 calc R U P J 1
H14H H 0.346595 0.450795 0.458757 0.114 Uiso 0.5 1 calc R U P J 1
C144 C 0.2779(6) 0.4118(3) 0.4133(4) 0.047(3) Uiso 0.5 1 d . . P J 1
H14I H 0.333168 0.409900 0.399226 0.056 Uiso 0.5 1 calc R U P J 1
H14J H 0.233416 0.424465 0.384741 0.056 Uiso 0.5 1 calc R U P J 1
C1E C 0.2804(7) 0.4093(4) 0.3952(5) 0.063(3) Uiso 0.5 1 d . . P J 2
H1E1 H 0.231894 0.426989 0.379039 0.075 Uiso 0.5 1 calc R U P J 2
H1E2 H 0.317044 0.402915 0.368241 0.075 Uiso 0.5 1 calc R U P J 2
C1F C 0.3395(11) 0.4256(5) 0.4540(7) 0.124(5) Uiso 0.5 1 d . . P J 2
H1F1 H 0.393124 0.438744 0.447258 0.149 Uiso 0.5 1 calc R U P J 2
H1F2 H 0.304331 0.444821 0.469960 0.149 Uiso 0.5 1 calc R U P J 2
C1G C 0.3637(10) 0.3949(4) 0.4910(6) 0.111(4) Uiso 0.5 1 d . . P J 2
H1G1 H 0.375155 0.404599 0.528964 0.133 Uiso 0.5 1 calc R U P J 2
H1G2 H 0.417585 0.381934 0.484284 0.133 Uiso 0.5 1 calc R U P J 2
C1H C 0.2860(9) 0.3670(4) 0.4813(6) 0.064(4) Uiso 0.5 1 d . . P J 2
H1H1 H 0.305740 0.339875 0.488839 0.076 Uiso 0.5 1 calc R U P J 2
H1H2 H 0.242715 0.373688 0.504037 0.076 Uiso 0.5 1 calc R U P J 2

loop_
_atom_site_aniso_label
_atom_site_aniso_U_11
_atom_site_aniso_U_22
_atom_site_aniso_U_33
_atom_site_aniso_U_23
_atom_site_aniso_U_13
_atom_site_aniso_U_12
La1 0.03070(10) 0.02773(11) 0.03264(11) 0.00134(8) 0.00845(7) 0.00499(8)
La2 0.02977(10) 0.02728(11) 0.03389(11) 0.00513(8) 0.00579(7) 0.00123(8)
O1 0.0421(13) 0.0383(14) 0.0355(13) 0.0053(11) 0.0097(10) 0.0088(11)
O2 0.0329(12) 0.0295(12) 0.0381(13) 0.0093(10) 0.0139(10) 0.0096(10)
O3 0.0670(19) 0.0468(17) 0.080(2) -0.0236(16) 0.0109(16) 0.0126(15)
O6 0.0368(12) 0.0308(13) 0.0339(13) 0.0063(10) 0.0093(10) 0.0078(10)
O7 0.0344(12) 0.0406(14) 0.0429(14) 0.0123(11) 0.0122(10) 0.0055(11)
O8 0.0543(16) 0.0446(17) 0.071(2) -0.0178(14) 0.0119(14) 0.0067(13)
N1 0.0250(13) 0.0238(14) 0.0267(14) -0.0015(11) 0.0017(10) -0.0009(11)
N2 0.0353(16) 0.0318(17) 0.062(2) -0.0075(16) 0.0036(14) -0.0026(13)
N3 0.0316(14) 0.0249(14) 0.0315(15) 0.0011(12) 0.0049(11) -0.0011(11)
N4 0.0358(17) 0.042(2) 0.067(2) -0.0179(18) 0.0140(16) -0.0101(14)
C1 0.0306(17) 0.0280(18) 0.0340(18) 0.0041(15) 0.0040(13) -0.0023(14)
C2 0.0279(16) 0.0277(18) 0.0338(18) 0.0043(14) 0.0034(13) -0.0023(14)
C3 0.0374(18) 0.037(2) 0.0326(18) 0.0007(15) 0.0084(14) -0.0051(15)
C4 0.041(2) 0.049(2) 0.0322(19) 0.0113(17) 0.0053(15) -0.0003(17)
C5 0.0339(18) 0.044(2) 0.041(2) 0.0117(17) 0.0052(15) 0.0049(16)
C6 0.0320(18) 0.036(2) 0.039(2) 0.0062(16) 0.0090(14) 0.0034(15)
C7 0.050(2) 0.036(2) 0.0313(19) -0.0064(16) 0.0089(15) -0.0029(17)
C8 0.060(2) 0.067(3) 0.034(2) -0.007(2) 0.0055(18) 0.000(2)
C9 0.065(3) 0.042(2) 0.056(3) -0.016(2) 0.020(2) -0.012(2)
C10 0.046(2) 0.034(2) 0.0320(18) 0.0032(15) 0.0096(15) 0.0006(16)
C11 0.053(2) 0.042(2) 0.058(3) -0.0149(19) 0.0224(19) -0.0026(19)
C12 0.054(3) 0.060(3) 0.066(3) -0.017(2) 0.018(2) -0.018(2)
C13 0.042(2) 0.071(3) 0.061(3) 0.008(2) 0.0115(19) -0.003(2)
C14 0.053(3) 0.057(3) 0.080(3) -0.001(2) 0.021(2) 0.011(2)
C15 0.058(3) 0.040(2) 0.063(3) -0.009(2) 0.013(2) 0.000(2)
C16 0.059(3) 0.067(3) 0.049(2) 0.025(2) 0.020(2) 0.029(2)
C17 0.073(3) 0.067(3) 0.064(3) 0.025(2) 0.011(2) 0.035(3)
C18 0.097(4) 0.085(4) 0.101(4) 0.063(3) 0.044(3) 0.044(3)
C19 0.064(2) 0.197(4) 0.0497(19) 0.002(2) -0.0006(16) 0.037(2)
C20 0.069(2) 0.199(4) 0.058(2) -0.006(2) -0.0041(16) 0.027(2)
C21 0.079(2) 0.205(4) 0.071(2) -0.009(2) -0.0085(17) 0.021(2)
C22 0.084(2) 0.209(4) 0.074(2) -0.006(2) -0.0117(17) 0.024(3)
C23 0.081(2) 0.207(4) 0.067(2) 0.004(2) -0.0120(17) 0.032(3)
C24 0.075(2) 0.203(4) 0.060(2) 0.006(2) -0.0063(16) 0.036(2)
C25 0.0321(17) 0.0257(17) 0.0335(18) 0.0020(14) 0.0056(13) 0.0018(14)
C26 0.0296(16) 0.0268(17) 0.0313(17) -0.0009(14) 0.0069(13) 0.0021(13)
C27 0.0247(15) 0.0283(17) 0.0309(17) 0.0018(14) 0.0049(12) -0.0011(13)
C28 0.0306(17) 0.0289(18) 0.0326(18) 0.0016(14) 0.0048(13) -0.0001(14)
C29 0.0343(18) 0.0322(19) 0.0300(18) 0.0029(14) 0.0050(13) -0.0045(15)
C30 0.0285(16) 0.0369(19) 0.0313(18) -0.0017(15) 0.0072(13) -0.0031(15)
C31 0.0289(16) 0.0273(17) 0.0323(18) -0.0017(14) 0.0050(13) 0.0034(14)
C32 0.0263(16) 0.0254(17) 0.0314(17) 0.0001(14) 0.0044(13) -0.0015(13)
C33 0.0403(19) 0.0330(19) 0.0360(19) 0.0072(15) 0.0093(15) 0.0057(15)
C34 0.060(2) 0.034(2) 0.057(3) 0.0171(19) 0.0168(19) 0.0076(18)
C35 0.052(2) 0.0278(19) 0.052(2) -0.0012(17) 0.0060(18) 0.0035(17)
C36 0.0394(19) 0.0309(19) 0.039(2) 0.0135(16) 0.0039(15) 0.0086(15)
C37 0.045(2) 0.054(3) 0.060(3) -0.007(2) -0.0012(19) 0.010(2)
C38 0.046(3) 0.065(3) 0.095(4) -0.001(3) -0.017(2) 0.002(2)
C39 0.037(2) 0.081(4) 0.093(4) 0.022(3) -0.009(2) 0.000(2)
C40 0.045(2) 0.083(4) 0.071(3) 0.026(3) 0.021(2) 0.021(2)
C41 0.047(2) 0.052(3) 0.051(2) 0.009(2) 0.0133(18) 0.0101(19)
C42 0.0314(17) 0.049(2) 0.0324(18) -0.0044(16) 0.0082(14) -0.0047(16)
C43 0.046(2) 0.076(3) 0.039(2) 0.015(2) 0.0171(17) 0.000(2)
C44 0.044(2) 0.071(3) 0.049(2) -0.022(2) 0.0134(18) -0.009(2)
C45 0.0346(18) 0.0344(19) 0.0359(19) 0.0012(15) 0.0128(14) -0.0061(15)
C46 0.042(2) 0.039(2) 0.045(2) -0.0037(17) 0.0063(16) 0.0002(17)
C47 0.058(2) 0.041(2) 0.045(2) -0.0017(18) -0.0037(18) -0.0048(19)
C48 0.038(2) 0.066(3) 0.064(3) 0.010(2) -0.0039(19) 0.001(2)
C49 0.040(2) 0.110(4) 0.074(3) -0.017(3) 0.011(2) 0.017(3)
C50 0.043(2) 0.087(3) 0.052(3) -0.021(2) 0.0112(19) 0.003(2)
C51 0.0251(17) 0.037(2) 0.041(2) -0.0012(16) 0.0041(14) 0.0029(15)
C52 0.024(3) 0.031(4) 0.038(4) 0.004(3) 0.001(3) -0.006(3)
C53 0.030(4) 0.043(4) 0.046(4) -0.006(4) -0.001(3) -0.001(3)
C54 0.044(5) 0.051(6) 0.070(7) 0.009(5) -0.009(5) -0.002(5)
C55 0.051(5) 0.037(6) 0.085(8) -0.006(5) 0.012(5) -0.014(4)
C56 0.057(6) 0.055(6) 0.079(7) -0.030(6) -0.003(5) -0.003(5)
C57 0.047(5) 0.065(6) 0.051(5) -0.011(5) 0.011(4) -0.007(5)
C58 0.048(2) 0.044(2) 0.053(2) -0.018(2) 0.0099(18) 0.0076(18)
C59 0.078(3) 0.059(3) 0.040(2) -0.016(2) 0.005(2) 0.019(2)
C60 0.081(3) 0.045(2) 0.047(2) 0.000(2) 0.013(2) 0.010(2)
C61 0.106(4) 0.036(2) 0.052(3) -0.014(2) 0.007(2) 0.008(2)
C62 0.167(6) 0.058(3) 0.038(3) -0.008(2) 0.014(3) 0.023(3)
C63 0.117(4) 0.043(3) 0.056(3) 0.001(2) 0.024(3) 0.017(3)
C64 0.222(8) 0.049(3) 0.079(4) -0.025(3) 0.005(4) 0.016(4)
O4 0.0422(14) 0.0502(17) 0.0566(17) 0.0038(13) 0.0076(12) -0.0129(12)
C65 0.052(3) 0.125(5) 0.068(3) 0.006(3) -0.013(2) -0.027(3)
C66 0.054(3) 0.102(5) 0.127(5) 0.003(4) -0.012(3) -0.022(3)
C67 0.038(3) 0.087(4) 0.240(9) 0.072(5) 0.007(4) -0.014(3)
C68 0.060(3) 0.051(3) 0.110(4) 0.015(3) 0.025(3) -0.012(2)
O5 0.0495(16) 0.073(2) 0.070(2) 0.0214(16) 0.0304(14) 0.0237(15)
C69 0.066(3) 0.171(7) 0.171(7) 0.123(6) 0.052(4) 0.054(4)
C70 0.107(5) 0.090(5) 0.205(8) 0.054(5) 0.086(5) 0.053(4)
C71 0.075(3) 0.092(4) 0.106(4) -0.009(3) 0.051(3) 0.012(3)
C72 0.086(4) 0.133(6) 0.108(5) 0.054(4) 0.059(3) 0.047(4)
C73 0.0299(17) 0.0257(18) 0.0359(18) 0.0021(14) 0.0062(13) -0.0021(14)
C74 0.0299(17) 0.0321(18) 0.0315(18) 0.0026(15) 0.0055(13) -0.0031(14)
C75 0.0359(18) 0.0349(19) 0.0306(18) 0.0094(15) 0.0037(14) -0.0017(15)
C76 0.0273(16) 0.0288(18) 0.041(2) 0.0054(15) 0.0038(14) 0.0000(14)
C77 0.0303(17) 0.0268(18) 0.0391(19) 0.0000(15) 0.0079(14) -0.0005(14)
C78 0.0313(17) 0.0265(17) 0.0335(18) 0.0028(14) 0.0060(13) -0.0022(14)
C79 0.0377(18) 0.0332(19) 0.0312(18) 0.0020(15) 0.0067(14) 0.0006(15)
C80 0.054(2) 0.043(2) 0.045(2) -0.0102(18) 0.0156(18) -0.0072(18)
C81 0.052(2) 0.055(2) 0.032(2) 0.0026(18) 0.0086(16) 0.0045(19)
C82 0.0403(19) 0.038(2) 0.0267(17) 0.0012(15) 0.0114(14) -0.0001(16)
C83 0.044(2) 0.047(2) 0.059(3) -0.003(2) 0.0215(18) -0.0077(18)
C84 0.054(3) 0.078(3) 0.061(3) -0.007(2) 0.018(2) -0.024(2)
C85 0.037(2) 0.111(4) 0.052(3) 0.006(3) 0.0110(19) -0.001(3)
C86 0.051(3) 0.097(4) 0.051(3) 0.003(3) 0.009(2) 0.028(3)
C87 0.053(2) 0.056(3) 0.039(2) -0.0021(19) 0.0078(17) 0.011(2)
C88 0.0350(18) 0.0305(19) 0.044(2) 0.0054(16) 0.0018(15) 0.0043(15)
C89 0.053(2) 0.038(2) 0.069(3) 0.016(2) 0.000(2) -0.0042(19)
C90 0.050(2) 0.041(2) 0.054(2) -0.0039(19) 0.0009(18) 0.0153(18)
C91 0.0333(18) 0.0332(19) 0.044(2) 0.0021(16) 0.0050(15) 0.0087(15)
C92 0.046(2) 0.046(2) 0.049(2) 0.0092(19) 0.0036(17) -0.0035(18)
C93 0.046(2) 0.050(3) 0.073(3) -0.008(2) 0.001(2) -0.010(2)
C94 0.050(2) 0.062(3) 0.061(3) -0.016(2) -0.010(2) 0.015(2)
C95 0.068(3) 0.062(3) 0.041(2) 0.002(2) 0.001(2) 0.025(2)
C96 0.053(2) 0.039(2) 0.049(2) 0.0111(18) 0.0066(18) 0.0126(18)
C97 0.0389(18) 0.0247(17) 0.0354(19) -0.0005(14) 0.0088(14) 0.0001(14)
C98 0.0422(19) 0.0290(18) 0.0360(19) -0.0005(15) 0.0119(15) -0.0008(15)
C99 0.0287(17) 0.041(2) 0.0274(17) 0.0031(15) 0.0038(13) -0.0050(15)
C100 0.0331(18) 0.037(2) 0.0327(18) 0.0039(15) 0.0019(14) -0.0023(15)
C101 0.043(2) 0.0324(19) 0.0314(18) 0.0053(15) 0.0056(15) -0.0040(16)
C102 0.044(2) 0.035(2) 0.0292(18) -0.0014(15) 0.0116(15) -0.0038(16)
C103 0.047(2) 0.034(2) 0.0314(18) -0.0032(15) 0.0117(15) -0.0015(16)
C104 0.0391(18) 0.0327(19) 0.0289(18) 0.0010(14) 0.0067(14) -0.0045(15)
C105 0.039(2) 0.045(2) 0.059(3) 0.022(2) 0.0158(17) 0.0083(17)
C106 0.058(3) 0.066(3) 0.097(4) 0.053(3) 0.029(2) 0.023(2)
C107 0.083(3) 0.039(2) 0.081(3) 0.011(2) 0.036(3) 0.019(2)
C108 0.045(2) 0.102(3) 0.077(3) 0.028(3) 0.007(2) 0.002(2)
C109 0.048(3) 0.088(4) 0.144(5) 0.048(4) 0.041(3) 0.029(3)
C110 0.047(4) 0.140(7) 0.193(8) 0.095(7) 0.035(4) 0.033(4)
C111 0.049(4) 0.208(10) 0.189(10) 0.091(8) -0.028(5) -0.015(5)
C112 0.076(5) 0.274(12) 0.132(7) -0.008(7) -0.011(5) -0.051(6)
C113 0.055(2) 0.115(3) 0.086(3) 0.020(3) 0.005(2) -0.003(2)
C114 0.049(2) 0.040(2) 0.0325(19) -0.0017(16) 0.0176(16) -0.0053(17)
C115 0.057(2) 0.051(2) 0.050(2) 0.0124(19) 0.0270(19) 0.000(2)
C116 0.071(3) 0.066(3) 0.043(2) -0.014(2) 0.023(2) -0.005(2)
C117 0.047(2) 0.0255(18) 0.048(2) -0.0041(16) 0.0220(17) -0.0061(16)
C118 0.048(2) 0.047(2) 0.049(2) 0.0017(19) 0.0153(18) -0.0040(18)
C119 0.063(3) 0.051(3) 0.059(3) 0.007(2) 0.005(2) -0.014(2)
C120 0.054(3) 0.045(3) 0.098(4) -0.002(3) -0.003(3) -0.001(2)
C121 0.053(3) 0.052(3) 0.113(5) -0.023(3) 0.021(3) 0.004(2)
C122 0.055(3) 0.054(3) 0.069(3) -0.016(2) 0.023(2) -0.005(2)
C123 0.0282(18) 0.040(2) 0.045(2) 0.0019(17) 0.0074(15) 0.0020(16)
C124 0.032(5) 0.044(7) 0.044(6) 0.003(5) 0.005(4) -0.003(5)
C125 0.029(3) 0.042(3) 0.037(3) 0.002(2) 0.005(2) -0.006(2)
C126 0.045(4) 0.033(4) 0.058(4) 0.000(3) 0.002(3) -0.005(3)
C127 0.079(11) 0.032(8) 0.098(14) -0.008(8) 0.027(9) -0.012(8)
C128 0.054(4) 0.064(6) 0.046(5) -0.023(4) 0.002(4) -0.022(4)
C129 0.035(7) 0.119(19) 0.046(10) -0.032(12) 0.013(6) -0.036(11)
C130 0.0357(19) 0.039(2) 0.060(3) -0.0062(19) 0.0120(17) 0.0020(16)
C131 0.057(2) 0.045(2) 0.047(2) 0.0016(19) 0.0159(18) 0.0028(19)
C132 0.054(2) 0.035(2) 0.061(3) 0.004(2) 0.0140(19) 0.0058(18)
C133 0.042(2) 0.045(2) 0.058(3) -0.009(2) 0.0059(18) 0.0032(18)
C134 0.084(3) 0.053(3) 0.045(2) 0.000(2) 0.007(2) 0.002(2)
C135 0.084(3) 0.041(2) 0.060(3) 0.009(2) 0.007(2) 0.005(2)
C136 0.081(3) 0.064(3) 0.081(4) -0.026(3) 0.006(3) 0.005(3)
O9 0.0356(16) 0.0520(19) 0.152(3) 0.002(2) 0.0244(18) -0.0020(14)
O10 0.0518(16) 0.0501(17) 0.0573(18) 0.0047(14) 0.0007(13) -0.0130(13)

loop_
_atom_type_symbol
_atom_type_description
_atom_type_scat_dispersion_real
_atom_type_scat_dispersion_imag
_atom_type_scat_source
C C 0.0033 0.0016 'International Tables Vol C Tables 4.2.6.8 and 6.1.1.4'
H H 0.0000 0.0000 'International Tables Vol C Tables 4.2.6.8 and 6.1.1.4'
La La -0.2871 2.4523 'International Tables Vol C Tables 4.2.6.8 and 6.1.1.4'
N N 0.0061 0.0033 'International Tables Vol C Tables 4.2.6.8 and 6.1.1.4'
O O 0.0106 0.0060 'International Tables Vol C Tables 4.2.6.8 and 6.1.1.4'

loop_
_geom_angle_atom_site_label_1
_geom_angle_atom_site_label_2
_geom_angle_atom_site_label_3
_geom_angle
O2 La1 O3 102.46(10)
O2 La1 O1 145.20(8)
O3 La1 O1 111.44(10)
O2 La1 O5 107.72(8)
O3 La1 O5 75.99(10)
O1 La1 O5 88.39(8)
O2 La1 O4 74.06(8)
O3 La1 O4 141.24(9)
O1 La1 O4 84.00(8)
O5 La1 O4 68.92(9)
O2 La1 N1 74.26(7)
O3 La1 N1 139.95(9)
O1 La1 N1 74.81(8)
O5 La1 N1 143.76(9)
O4 La1 N1 77.43(8)
O2 La1 N2 89.36(9)
O3 La1 N2 76.72(10)
O1 La1 N2 90.88(9)
O5 La1 N2 150.32(10)
O4 La1 N2 140.46(8)
N1 La1 N2 63.46(8)
O6 La2 O7 141.16(8)
O6 La2 O8 109.80(9)
O7 La2 O8 107.25(10)
O6 La2 O9 101.54(9)
O7 La2 O9 99.58(10)
O8 La2 O9 73.66(10)
O6 La2 O10 80.88(8)
O7 La2 O10 76.64(8)
O8 La2 O10 142.84(9)
O9 La2 O10 69.31(10)
O6 La2 N4 87.61(9)
O7 La2 N4 91.29(9)
O8 La2 N4 74.60(9)
O9 La2 N4 148.21(10)
O10 La2 N4 142.48(9)
O6 La2 N3 72.53(7)
O7 La2 N3 72.63(8)
O8 La2 N3 137.09(8)
O9 La2 N3 149.21(9)
O10 La2 N3 79.90(8)
N4 La2 N3 62.58(8)
C1 O1 La1 139.9(2)
C27 O2 La1 141.98(19)
C58 O3 La1 178.0(3)
C73 O6 La2 144.60(19)
C99 O7 La2 139.5(2)
C130 O8 La2 173.5(3)
C51 N1 C26 110.0(2)
C51 N1 C25 110.5(2)
C26 N1 C25 105.7(2)
C51 N1 La1 116.26(19)
C26 N1 La1 107.89(16)
C25 N1 La1 106.00(17)
C54 N2 C53 115.0(6)
C57 N2 C52 114.2(5)
C57 N2 C55 109.7(6)
C52 N2 C55 103.7(5)
C54 N2 C56 109.7(7)
C53 N2 C56 103.8(5)
C57 N2 La1 110.5(4)
C54 N2 La1 109.0(4)
C53 N2 La1 109.5(3)
C52 N2 La1 109.4(3)
C55 N2 La1 109.1(4)
C56 N2 La1 109.7(4)
C123 N3 C97 110.0(3)
C123 N3 C98 110.3(3)
C97 N3 C98 106.2(2)
C123 N3 La2 115.4(2)
C97 N3 La2 106.82(18)
C98 N3 La2 107.58(18)
C126 N4 C125 114.2(4)
C129 N4 C124 123.1(11)
C126 N4 C128 108.7(5)
C125 N4 C128 102.5(5)
C129 N4 C127 108.7(12)
C124 N4 C127 97.2(8)
C129 N4 La2 111.0(8)
C126 N4 La2 109.9(3)
C125 N4 La2 109.2(2)
C124 N4 La2 110.5(4)
C128 N4 La2 112.2(4)
C127 N4 La2 103.5(6)
O1 C1 C2 119.2(3)
O1 C1 C3 121.8(3)
C2 C1 C3 119.1(3)
C6 C2 C1 120.0(3)
C6 C2 C25 119.4(3)
C1 C2 C25 120.4(3)
C4 C3 C1 117.9(3)
C4 C3 C7 121.3(3)
C1 C3 C7 120.8(3)
C3 C4 C5 124.2(3)
C6 C5 C4 116.6(3)
C6 C5 C16 124.2(3)
C4 C5 C16 119.2(3)
C5 C6 C2 122.3(3)
C10 C7 C8 105.8(3)
C10 C7 C3 112.5(3)
C8 C7 C3 112.0(3)
C10 C7 C9 111.3(3)
C8 C7 C9 106.6(3)
C3 C7 C9 108.5(3)
C11 C10 C15 116.1(3)
C11 C10 C7 122.2(3)
C15 C10 C7 121.3(3)
C12 C11 C10 121.5(4)
C13 C12 C11 121.0(4)
C14 C13 C12 118.9(4)
C13 C14 C15 120.4(4)
C14 C15 C10 122.2(4)
C17 C16 C19 107.8(4)
C17 C16 C5 111.2(3)
C19 C16 C5 110.8(4)
C17 C16 C18 107.5(4)
C19 C16 C18 111.8(4)
C5 C16 C18 107.7(3)
C20 C19 C24 118.7(7)
C20 C19 C16 120.9(5)
C24 C19 C16 120.2(7)
C19 C20 C21 124.1(7)
C22 C21 C20 116.9(8)
C21 C22 C23 122.6(8)
C22 C23 C24 120.3(6)
C19 C24 C23 117.3(8)
N1 C25 C2 117.3(3)
N1 C26 C32 117.8(3)
O2 C27 C28 121.4(3)
O2 C27 C32 119.6(3)
C28 C27 C32 119.0(3)
C29 C28 C27 118.9(3)
C29 C28 C33 121.9(3)
C27 C28 C33 119.1(3)
C30 C29 C28 122.7(3)
C31 C30 C29 117.5(3)
C31 C30 C42 120.5(3)
C29 C30 C42 122.0(3)
C32 C31 C30 122.3(3)
C31 C32 C27 119.4(3)
C31 C32 C26 120.4(3)
C27 C32 C26 120.2(3)
C36 C33 C35 113.3(3)
C36 C33 C28 110.1(3)
C35 C33 C28 108.1(3)
C36 C33 C34 105.9(3)
C35 C33 C34 107.1(3)
C28 C33 C34 112.3(3)
C37 C36 C41 117.5(4)
C37 C36 C33 118.5(3)
C41 C36 C33 123.8(3)
C38 C37 C36 122.1(4)
C39 C38 C37 120.8(5)
C38 C39 C40 118.4(4)
C39 C40 C41 121.3(4)
C36 C41 C40 119.9(4)
C45 C42 C30 110.4(3)
C45 C42 C43 106.7(3)
C30 C42 C43 112.2(3)
C45 C42 C44 111.6(3)
C30 C42 C44 108.2(3)
C43 C42 C44 107.8(3)
C46 C45 C50 117.1(3)
C46 C45 C42 121.3(3)
C50 C45 C42 121.4(3)
C45 C46 C47 121.3(4)
C48 C47 C46 120.1(4)
C49 C48 C47 119.0(4)
C48 C49 C50 121.3(4)
C49 C50 C45 121.2(4)
C52 C51 N1 113.4(3)
N1 C51 C53 114.4(4)
C51 C52 N2 112.5(5)
C51 C53 N2 112.4(5)
O3 C58 C63 120.8(4)
O3 C58 C59 122.4(4)
C63 C58 C59 116.8(4)
C60 C59 C58 121.5(4)
C61 C60 C59 121.7(4)
C60 C61 C62 116.9(4)
C60 C61 C64 120.5(4)
C62 C61 C64 122.7(4)
C63 C62 C61 122.0(4)
C62 C63 C58 121.1(4)
C68 O4 C65 107.2(3)
C68 O4 La1 127.0(3)
C65 O4 La1 122.1(3)
C66 C65 O4 109.5(4)
C65 C66 C67 105.1(5)
C66 C67 C68 105.5(4)
O4 C68 C67 104.1(4)
C72 O5 C69 106.5(4)
C72 O5 La1 122.3(3)
C69 O5 La1 121.0(3)
O5 C69 C70 108.7(5)
C69 C70 C71 105.3(5)
C72 C71 C70 102.2(4)
O5 C72 C71 107.3(4)
O6 C73 C78 119.9(3)
O6 C73 C74 120.8(3)
C78 C73 C74 119.3(3)
C75 C74 C73 117.8(3)
C75 C74 C79 122.2(3)
C73 C74 C79 119.9(3)
C74 C75 C76 124.2(3)
C77 C76 C75 116.7(3)
C77 C76 C88 124.4(3)
C75 C76 C88 118.9(3)
C76 C77 C78 122.0(3)
C77 C78 C73 119.9(3)
C77 C78 C97 119.7(3)
C73 C78 C97 120.2(3)
C74 C79 C81 112.6(3)
C74 C79 C82 110.9(3)
C81 C79 C82 104.9(3)
C74 C79 C80 108.2(3)
C81 C79 C80 107.8(3)
C82 C79 C80 112.4(3)
C83 C82 C87 117.4(3)
C83 C82 C79 120.1(3)
C87 C82 C79 122.1(3)
C82 C83 C84 121.3(4)
C85 C84 C83 120.4(4)
C86 C85 C84 119.2(4)
C85 C86 C87 121.0(4)
C82 C87 C86 120.8(4)
C91 C88 C90 108.1(3)
C91 C88 C76 109.5(3)
C90 C88 C76 111.8(3)
C91 C88 C89 112.1(3)
C90 C88 C89 107.4(3)
C76 C88 C89 107.9(3)
C96 C91 C92 117.1(3)
C96 C91 C88 123.9(3)
C92 C91 C88 119.0(3)
C91 C92 C93 121.2(4)
C94 C93 C92 120.6(4)
C95 C94 C93 118.7(4)
C94 C95 C96 120.7(4)
C91 C96 C95 121.6(4)
N3 C97 C78 118.1(3)
N3 C98 C104 116.4(3)
O7 C99 C104 119.4(3)
O7 C99 C100 120.9(3)
C104 C99 C100 119.7(3)
C101 C100 C99 117.8(3)
C101 C100 C105 122.6(3)
C99 C100 C105 119.6(3)
C102 C101 C100 123.4(3)
C103 C102 C101 116.8(3)
C103 C102 C114 120.0(3)
C101 C102 C114 123.2(3)
C104 C103 C102 122.3(3)
C103 C104 C99 119.5(3)
C103 C104 C98 121.2(3)
C99 C104 C98 119.2(3)
C107 C105 C108 112.1(4)
C107 C105 C100 109.8(3)
C108 C105 C100 109.1(4)
C107 C105 C106 107.6(4)
C108 C105 C106 107.0(3)
C100 C105 C106 111.3(3)
C113 C108 C109 116.0(5)
C113 C108 C105 119.6(5)
C109 C108 C105 124.4(5)
C108 C109 C110 121.1(7)
C111 C110 C109 120.5(7)
C110 C111 C112 120.5(7)
C111 C112 C113 118.6(8)
C108 C113 C112 123.1(6)
C117 C114 C115 107.6(3)
C117 C114 C116 111.0(3)
C115 C114 C116 107.9(3)
C117 C114 C102 109.7(3)
C115 C114 C102 112.0(3)
C116 C114 C102 108.5(3)
C118 C117 C122 116.6(4)
C118 C117 C114 121.7(3)
C122 C117 C114 121.6(3)
C117 C118 C119 121.7(4)
C120 C119 C118 120.1(4)
C121 C120 C119 119.2(4)
C120 C121 C122 121.1(4)
C121 C122 C117 121.3(4)
C125 C123 N3 114.3(3)
N3 C123 C124 114.3(5)
C123 C124 N4 109.7(7)
C123 C125 N4 111.7(4)
O8 C130 C135 121.8(4)
O8 C130 C131 122.0(4)
C135 C130 C131 116.2(4)
C132 C131 C130 121.8(4)
C133 C132 C131 122.0(4)
C132 C133 C134 116.4(4)
C132 C133 C136 122.0(4)
C134 C133 C136 121.5(4)
C133 C134 C135 122.7(4)
C134 C135 C130 120.9(4)
C1A O9 C1D 110.8(6)
C140 O9 C137 97.4(12)
C140 O9 La2 133.8(10)
C1A O9 La2 124.5(4)
C1D O9 La2 124.3(5)
C137 O9 La2 124.3(6)
C138 C137 O9 110.6(14)
C138 C137 C139 42.1(11)
O9 C137 C139 79.7(9)
C137 C138 C139 98.0(16)
C138 C139 C140 102.1(16)
C138 C139 C137 39.8(11)
C140 C139 C137 73.9(12)
O9 C140 C139 108.7(17)
O9 C1A C1B 103.0(9)
C1A C1B C1C 106.8(11)
C1D C1C C1B 101.2(9)
O9 C1D C1C 109.3(8)
C144 O10 C141 101.3(7)
C1H O10 C1E 116.0(7)
C144 O10 La2 136.8(5)
C141 O10 La2 121.6(5)
C1H O10 La2 121.5(5)
C1E O10 La2 122.5(5)
O10 C141 C142 100.9(8)
C143 C142 C141 101.9(9)
C144 C143 C142 102.5(11)
C143 C144 O10 116.3(10)
O10 C1E C1F 93.8(9)
C1G C1F C1E 110.7(13)
C1F C1G C1H 105.8(13)
O10 C1H C1G 102.1(9)

loop_
_geom_bond_atom_site_label_1
_geom_bond_atom_site_label_2
_geom_bond_distance
La1 O2 2.269(2)
La1 O3 2.270(3)
La1 O1 2.301(2)
La1 O5 2.619(3)
La1 O4 2.679(3)
La1 N1 2.783(2)
La1 N2 2.809(3)
La2 O6 2.265(2)
La2 O7 2.272(2)
La2 O8 2.276(3)
La2 O9 2.678(3)
La2 O10 2.680(3)
La2 N4 2.850(3)
La2 N3 2.851(3)
O1 C1 1.327(4)
O2 C27 1.325(4)
O3 C58 1.333(4)
O6 C73 1.328(4)
O7 C99 1.333(4)
O8 C130 1.331(4)
N1 C51 1.476(4)
N1 C26 1.499(4)
N1 C25 1.500(4)
N2 C57 1.374(9)
N2 C54 1.379(10)
N2 C53 1.504(8)
N2 C52 1.521(7)
N2 C55 1.531(10)
N2 C56 1.546(10)
N3 C123 1.487(4)
N3 C97 1.493(4)
N3 C98 1.501(4)
N4 C129 1.21(2)
N4 C126 1.383(7)
N4 C125 1.513(6)
N4 C124 1.544(11)
N4 C128 1.560(9)
N4 C127 1.667(15)
C1 C2 1.409(4)
C1 C3 1.419(4)
C2 C6 1.393(4)
C2 C25 1.509(4)
C3 C4 1.384(5)
C3 C7 1.546(5)
C4 C5 1.398(5)
C5 C6 1.381(5)
C5 C16 1.539(5)
C7 C10 1.535(5)
C7 C8 1.545(5)
C7 C9 1.547(5)
C10 C11 1.390(5)
C10 C15 1.392(5)
C11 C12 1.382(5)
C12 C13 1.368(6)
C13 C14 1.367(6)
C14 C15 1.380(6)
C16 C17 1.536(6)
C16 C19 1.537(8)
C16 C18 1.544(6)
C19 C20 1.366(10)
C19 C24 1.395(8)
C20 C21 1.405(9)
C21 C22 1.348(9)
C22 C23 1.361(10)
C23 C24 1.455(9)
C26 C32 1.505(4)
C27 C28 1.410(4)
C27 C32 1.418(4)
C28 C29 1.392(4)
C28 C33 1.539(4)
C29 C30 1.389(5)
C30 C31 1.389(4)
C30 C42 1.535(4)
C31 C32 1.386(4)
C33 C36 1.532(5)
C33 C35 1.535(5)
C33 C34 1.539(5)
C36 C37 1.376(5)
C36 C41 1.380(5)
C37 C38 1.373(6)
C38 C39 1.358(7)
C39 C40 1.373(7)
C40 C41 1.399(6)
C42 C45 1.534(5)
C42 C43 1.536(5)
C42 C44 1.540(5)
C45 C46 1.376(5)
C45 C50 1.385(5)
C46 C47 1.395(5)
C47 C48 1.369(6)
C48 C49 1.358(6)
C49 C50 1.374(6)
C51 C52 1.468(7)
C51 C53 1.486(8)
C58 C63 1.377(6)
C58 C59 1.383(6)
C59 C60 1.379(6)
C60 C61 1.365(6)
C61 C62 1.380(6)
C61 C64 1.534(6)
C62 C63 1.377(6)
O4 C68 1.431(5)
O4 C65 1.436(5)
C65 C66 1.428(6)
C66 C67 1.484(9)
C67 C68 1.485(7)
O5 C72 1.405(5)
O5 C69 1.416(6)
C69 C70 1.439(8)
C70 C71 1.481(8)
C71 C72 1.457(7)
C73 C78 1.409(4)
C73 C74 1.417(4)
C74 C75 1.388(4)
C74 C79 1.534(5)
C75 C76 1.393(5)
C76 C77 1.387(4)
C76 C88 1.540(4)
C77 C78 1.395(4)
C78 C97 1.505(4)
C79 C81 1.538(5)
C79 C82 1.538(5)
C79 C80 1.543(5)
C82 C83 1.380(5)
C82 C87 1.386(5)
C83 C84 1.392(5)
C84 C85 1.366(7)
C85 C86 1.359(7)
C86 C87 1.391(6)
C88 C91 1.535(5)
C88 C90 1.538(5)
C88 C89 1.546(5)
C91 C96 1.380(5)
C91 C92 1.390(5)
C92 C93 1.391(5)
C93 C94 1.377(6)
C94 C95 1.366(6)
C95 C96 1.391(6)
C98 C104 1.510(5)
C99 C104 1.402(5)
C99 C100 1.411(5)
C100 C101 1.395(5)
C100 C105 1.544(5)
C101 C102 1.390(5)
C102 C103 1.390(5)
C102 C114 1.544(5)
C103 C104 1.387(5)
C105 C107 1.515(6)
C105 C108 1.527(6)
C105 C106 1.545(5)
C108 C113 1.330(7)
C108 C109 1.376(7)
C109 C110 1.395(9)
C110 C111 1.317(12)
C111 C112 1.333(12)
C112 C113 1.410(8)
C114 C117 1.535(5)
C114 C115 1.537(5)
C114 C116 1.538(5)
C117 C118 1.382(5)
C117 C122 1.392(5)
C118 C119 1.386(5)
C119 C120 1.367(6)
C120 C121 1.359(7)
C121 C122 1.374(6)
C123 C125 1.485(6)
C123 C124 1.488(12)
C130 C135 1.388(6)
C130 C131 1.394(5)
C131 C132 1.383(5)
C132 C133 1.371(5)
C133 C134 1.375(6)
C133 C136 1.506(6)
C134 C135 1.386(6)
O9 C140 1.26(2)
O9 C1A 1.452(10)
O9 C1D 1.454(12)
O9 C137 1.635(16)
C137 C138 1.29(2)
C137 C139 1.99(3)
C138 C139 1.35(2)
C139 C140 1.61(3)
C1A C1B 1.475(18)
C1B C1C 1.632(19)
C1C C1D 1.481(15)
O10 C144 1.413(10)
O10 C141 1.423(12)
O10 C1H 1.486(13)
O10 C1E 1.509(12)
C141 C142 1.616(17)
C142 C143 1.549(17)
C143 C144 1.318(15)
C1E C1F 1.636(19)
C1F C1G 1.380(19)
C1G C1H 1.492(19)

loop_
_geom_torsion_atom_site_label_1
_geom_torsion_atom_site_label_2
_geom_torsion_atom_site_label_3
_geom_torsion_atom_site_label_4
_geom_torsion
La1 O1 C1 C2 -40.5(5)
La1 O1 C1 C3 138.9(3)
O1 C1 C2 C6 179.3(3)
C3 C1 C2 C6 -0.1(5)
O1 C1 C2 C25 -6.4(4)
C3 C1 C2 C25 174.2(3)
O1 C1 C3 C4 -179.9(3)
C2 C1 C3 C4 -0.6(5)
O1 C1 C3 C7 -0.4(5)
C2 C1 C3 C7 179.0(3)
C1 C3 C4 C5 0.4(5)
C7 C3 C4 C5 -179.2(3)
C3 C4 C5 C6 0.4(5)
C3 C4 C5 C16 179.0(4)
C4 C5 C6 C2 -1.2(5)
C16 C5 C6 C2 -179.6(3)
C1 C2 C6 C5 1.0(5)
C25 C2 C6 C5 -173.3(3)
C4 C3 C7 C10 -117.3(4)
C1 C3 C7 C10 63.2(4)
C4 C3 C7 C8 1.8(5)
C1 C3 C7 C8 -177.8(3)
C4 C3 C7 C9 119.2(4)
C1 C3 C7 C9 -60.4(4)
C8 C7 C10 C11 -98.8(4)
C3 C7 C10 C11 23.8(5)
C9 C7 C10 C11 145.8(4)
C8 C7 C10 C15 74.3(4)
C3 C7 C10 C15 -163.1(3)
C9 C7 C10 C15 -41.1(5)
C15 C10 C11 C12 0.3(6)
C7 C10 C11 C12 173.8(4)
C10 C11 C12 C13 -0.6(7)
C11 C12 C13 C14 0.8(7)
C12 C13 C14 C15 -0.7(7)
C13 C14 C15 C10 0.5(7)
C11 C10 C15 C14 -0.3(6)
C7 C10 C15 C14 -173.9(4)
C6 C5 C16 C17 -9.0(6)
C4 C5 C16 C17 172.6(4)
C6 C5 C16 C19 110.8(4)
C4 C5 C16 C19 -67.6(5)
C6 C5 C16 C18 -126.6(4)
C4 C5 C16 C18 55.0(5)
C17 C16 C19 C20 94.6(6)
C5 C16 C19 C20 -27.3(7)
C18 C16 C19 C20 -147.4(5)
C17 C16 C19 C24 -80.0(6)
C5 C16 C19 C24 158.2(5)
C18 C16 C19 C24 38.0(7)
C24 C19 C20 C21 -0.8(10)
C16 C19 C20 C21 -175.4(5)
C19 C20 C21 C22 0.4(10)
C20 C21 C22 C23 -0.7(11)
C21 C22 C23 C24 1.3(12)
C20 C19 C24 C23 1.4(9)
C16 C19 C24 C23 176.0(5)
C22 C23 C24 C19 -1.7(10)
C51 N1 C25 C2 57.4(3)
C26 N1 C25 C2 176.3(2)
La1 N1 C25 C2 -69.4(3)
C6 C2 C25 N1 -117.9(3)
C1 C2 C25 N1 67.8(4)
C51 N1 C26 C32 -61.4(3)
C25 N1 C26 C32 179.4(3)
La1 N1 C26 C32 66.3(3)
La1 O2 C27 C28 -141.9(3)
La1 O2 C27 C32 38.0(5)
O2 C27 C28 C29 174.7(3)
C32 C27 C28 C29 -5.1(4)
O2 C27 C28 C33 -3.1(5)
C32 C27 C28 C33 177.0(3)
C27 C28 C29 C30 1.3(5)
C33 C28 C29 C30 179.0(3)
C28 C29 C30 C31 2.5(5)
C28 C29 C30 C42 -177.2(3)
C29 C30 C31 C32 -2.3(5)
C42 C30 C31 C32 177.4(3)
C30 C31 C32 C27 -1.6(5)
C30 C31 C32 C26 175.3(3)
O2 C27 C32 C31 -174.5(3)
C28 C27 C32 C31 5.3(4)
O2 C27 C32 C26 8.5(4)
C28 C27 C32 C26 -171.6(3)
N1 C26 C32 C31 117.7(3)
N1 C26 C32 C27 -65.4(4)
C29 C28 C33 C36 127.2(3)
C27 C28 C33 C36 -55.0(4)
C29 C28 C33 C35 -108.5(4)
C27 C28 C33 C35 69.2(4)
C29 C28 C33 C34 9.4(5)
C27 C28 C33 C34 -172.8(3)
C35 C33 C36 C37 -170.7(3)
C28 C33 C36 C37 -49.5(4)
C34 C33 C36 C37 72.2(4)
C35 C33 C36 C41 14.3(5)
C28 C33 C36 C41 135.5(3)
C34 C33 C36 C41 -102.9(4)
C41 C36 C37 C38 -1.2(6)
C33 C36 C37 C38 -176.6(4)
C36 C37 C38 C39 0.6(7)
C37 C38 C39 C40 0.6(7)
C38 C39 C40 C41 -1.1(7)
C37 C36 C41 C40 0.7(6)
C33 C36 C41 C40 175.8(3)
C39 C40 C41 C36 0.4(6)
C31 C30 C42 C45 -58.5(4)
C29 C30 C42 C45 121.2(3)
C31 C30 C42 C43 -177.3(3)
C29 C30 C42 C43 2.3(4)
C31 C30 C42 C44 63.9(4)
C29 C30 C42 C44 -116.4(4)
C30 C42 C45 C46 -32.5(5)
C43 C42 C45 C46 89.7(4)
C44 C42 C45 C46 -152.8(3)
C30 C42 C45 C50 152.5(4)
C43 C42 C45 C50 -85.3(4)
C44 C42 C45 C50 32.1(5)
C50 C45 C46 C47 0.7(6)
C42 C45 C46 C47 -174.5(3)
C45 C46 C47 C48 -0.9(6)
C46 C47 C48 C49 1.0(7)
C47 C48 C49 C50 -0.8(8)
C48 C49 C50 C45 0.7(8)
C46 C45 C50 C49 -0.6(7)
C42 C45 C50 C49 174.7(4)
C26 N1 C51 C52 93.0(4)
C25 N1 C51 C52 -150.7(4)
La1 N1 C51 C52 -29.9(4)
C26 N1 C51 C53 148.0(4)
C25 N1 C51 C53 -95.8(5)
La1 N1 C51 C53 25.0(5)
N1 C51 C52 N2 56.4(6)
C57 N2 C52 C51 72.1(7)
C55 N2 C52 C51 -168.6(6)
La1 N2 C52 C51 -52.3(5)
N1 C51 C53 N2 -53.6(6)
C54 N2 C53 C51 -70.2(7)
C56 N2 C53 C51 169.9(6)
La1 N2 C53 C51 52.9(6)
O3 C58 C59 C60 -178.7(4)
C63 C58 C59 C60 3.3(7)
C58 C59 C60 C61 -1.9(7)
C59 C60 C61 C62 -0.7(8)
C59 C60 C61 C64 -180.0(5)
C60 C61 C62 C63 1.7(9)
C64 C61 C62 C63 -179.0(6)
C61 C62 C63 C58 -0.2(9)
O3 C58 C63 C62 179.6(5)
C59 C58 C63 C62 -2.3(7)
C68 O4 C65 C66 14.5(6)
La1 O4 C65 C66 -145.3(4)
O4 C65 C66 C67 4.3(7)
C65 C66 C67 C68 -20.7(7)
C65 O4 C68 C67 -26.9(6)
La1 O4 C68 C67 131.7(4)
C66 C67 C68 O4 29.4(7)
C72 O5 C69 C70 -8.2(8)
La1 O5 C69 C70 -154.2(5)
O5 C69 C70 C71 -11.8(9)
C69 C70 C71 C72 26.2(8)
C69 O5 C72 C71 25.6(7)
La1 O5 C72 C71 171.0(4)
C70 C71 C72 O5 -32.1(7)
La2 O6 C73 C78 36.7(5)
La2 O6 C73 C74 -143.3(3)
O6 C73 C74 C75 179.3(3)
C78 C73 C74 C75 -0.8(5)
O6 C73 C74 C79 2.7(5)
C78 C73 C74 C79 -177.3(3)
C73 C74 C75 C76 0.5(5)
C79 C74 C75 C76 177.0(3)
C74 C75 C76 C77 -0.7(5)
C74 C75 C76 C88 177.6(3)
C75 C76 C77 C78 1.1(5)
C88 C76 C77 C78 -177.0(3)
C76 C77 C78 C73 -1.4(5)
C76 C77 C78 C97 173.7(3)
O6 C73 C78 C77 -178.8(3)
C74 C73 C78 C77 1.2(5)
O6 C73 C78 C97 6.1(4)
C74 C73 C78 C97 -173.9(3)
C75 C74 C79 C81 9.3(4)
C73 C74 C79 C81 -174.3(3)
C75 C74 C79 C82 126.4(3)
C73 C74 C79 C82 -57.2(4)
C75 C74 C79 C80 -109.8(4)
C73 C74 C79 C80 66.6(4)
C74 C79 C82 C83 -43.4(4)
C81 C79 C82 C83 78.5(4)
C80 C79 C82 C83 -164.6(3)
C74 C79 C82 C87 144.3(3)
C81 C79 C82 C87 -93.8(4)
C80 C79 C82 C87 23.0(4)
C87 C82 C83 C84 -0.5(5)
C79 C82 C83 C84 -173.1(3)
C82 C83 C84 C85 0.8(6)
C83 C84 C85 C86 -0.1(7)
C84 C85 C86 C87 -1.0(7)
C83 C82 C87 C86 -0.6(5)
C79 C82 C87 C86 172.0(3)
C85 C86 C87 C82 1.3(6)
C77 C76 C88 C91 -124.2(3)
C75 C76 C88 C91 57.7(4)
C77 C76 C88 C90 -4.4(5)
C75 C76 C88 C90 177.5(3)
C77 C76 C88 C89 113.5(4)
C75 C76 C88 C89 -64.6(4)
C90 C88 C91 C96 113.4(4)
C76 C88 C91 C96 -124.6(4)
C89 C88 C91 C96 -4.8(5)
C90 C88 C91 C92 -66.1(4)
C76 C88 C91 C92 56.0(4)
C89 C88 C91 C92 175.8(3)
C96 C91 C92 C93 -1.6(6)
C88 C91 C92 C93 177.9(4)
C91 C92 C93 C94 1.1(6)
C92 C93 C94 C95 0.3(6)
C93 C94 C95 C96 -1.3(6)
C92 C91 C96 C95 0.7(5)
C88 C91 C96 C95 -178.8(3)
C94 C95 C96 C91 0.7(6)
C123 N3 C97 C78 -57.9(4)
C98 N3 C97 C78 -177.3(3)
La2 N3 C97 C78 68.1(3)
C77 C78 C97 N3 121.4(3)
C73 C78 C97 N3 -63.4(4)
C123 N3 C98 C104 60.6(4)
C97 N3 C98 C104 179.8(3)
La2 N3 C98 C104 -66.1(3)
La2 O7 C99 C104 -50.6(5)
La2 O7 C99 C100 128.1(3)
O7 C99 C100 C101 -171.7(3)
C104 C99 C100 C101 7.0(5)
O7 C99 C100 C105 6.3(5)
C104 C99 C100 C105 -174.9(3)
C99 C100 C101 C102 -3.7(5)
C105 C100 C101 C102 178.3(3)
C100 C101 C102 C103 -1.9(5)
C100 C101 C102 C114 177.5(3)
C101 C102 C103 C104 4.2(5)
C114 C102 C103 C104 -175.1(3)
C102 C103 C104 C99 -0.9(5)
C102 C103 C104 C98 179.7(3)
O7 C99 C104 C103 173.9(3)
C100 C99 C104 C103 -4.9(5)
O7 C99 C104 C98 -6.8(5)
C100 C99 C104 C98 174.5(3)
N3 C98 C104 C103 -112.4(3)
N3 C98 C104 C99 68.2(4)
C101 C100 C105 C107 108.6(4)
C99 C100 C105 C107 -69.4(4)
C101 C100 C105 C108 -128.3(4)
C99 C100 C105 C108 53.8(4)
C101 C100 C105 C106 -10.4(5)
C99 C100 C105 C106 171.6(4)
C107 C105 C108 C113 179.6(5)
C100 C105 C108 C113 57.8(6)
C106 C105 C108 C113 -62.7(6)
C107 C105 C108 C109 -2.6(6)
C100 C105 C108 C109 -124.4(5)
C106 C105 C108 C109 115.1(5)
C113 C108 C109 C110 -0.7(8)
C105 C108 C109 C110 -178.5(5)
C108 C109 C110 C111 3.6(10)
C109 C110 C111 C112 -5.0(14)
C110 C111 C112 C113 3.4(15)
C109 C108 C113 C112 -0.9(10)
C105 C108 C113 C112 177.1(6)
C111 C112 C113 C108 -0.5(13)
C103 C102 C114 C117 53.5(4)
C101 C102 C114 C117 -125.8(3)
C103 C102 C114 C115 172.9(3)
C101 C102 C114 C115 -6.4(5)
C103 C102 C114 C116 -68.0(4)
C101 C102 C114 C116 112.7(4)
C115 C114 C117 C118 -92.3(4)
C116 C114 C117 C118 149.7(3)
C102 C114 C117 C118 29.8(4)
C115 C114 C117 C122 85.1(4)
C116 C114 C117 C122 -32.9(5)
C102 C114 C117 C122 -152.8(3)
C122 C117 C118 C119 1.5(6)
C114 C117 C118 C119 179.0(4)
C117 C118 C119 C120 -0.8(6)
C118 C119 C120 C121 -0.6(7)
C119 C120 C121 C122 1.4(7)
C120 C121 C122 C117 -0.7(7)
C118 C117 C122 C121 -0.7(6)
C114 C117 C122 C121 -178.3(4)
C97 N3 C123 C125 94.6(4)
C98 N3 C123 C125 -148.6(4)
La2 N3 C123 C125 -26.4(4)
C97 N3 C123 C124 152.9(5)
C98 N3 C123 C124 -90.3(6)
La2 N3 C123 C124 32.0(6)
N3 C123 C124 N4 -58.5(8)
C129 N4 C124 C123 -80.5(13)
C127 N4 C124 C123 161.5(8)
La2 N4 C124 C123 54.1(7)
N3 C123 C125 N4 56.7(5)
C126 N4 C125 C123 67.5(5)
C128 N4 C125 C123 -175.1(5)
La2 N4 C125 C123 -56.0(4)
O8 C130 C131 C132 179.5(3)
C135 C130 C131 C132 -0.1(6)
C130 C131 C132 C133 -0.9(6)
C131 C132 C133 C134 1.2(6)
C131 C132 C133 C136 -178.3(4)
C132 C133 C134 C135 -0.5(7)
C136 C133 C134 C135 179.0(4)
C133 C134 C135 C130 -0.6(7)
O8 C130 C135 C134 -178.8(4)
C131 C130 C135 C134 0.9(6)
C140 O9 C137 C138 -24.4(19)
La2 O9 C137 C138 134.4(13)
C140 O9 C137 C139 4.8(13)
La2 O9 C137 C139 163.5(6)
O9 C137 C138 C139 46(2)
C137 C138 C139 C140 -46(2)
C137 O9 C140 C139 -6.1(17)
La2 O9 C140 C139 -161.6(8)
C138 C139 C140 O9 34(2)
C137 C139 C140 O9 5.2(14)
C1D O9 C1A C1B -29.1(11)
La2 O9 C1A C1B 144.2(8)
O9 C1A C1B C1C 28.5(12)
C1A C1B C1C C1D -18.6(13)
C1A O9 C1D C1C 17.6(10)
La2 O9 C1D C1C -155.8(5)
C1B C1C C1D O9 1.0(10)
C144 O10 C141 C142 38.5(10)
La2 O10 C141 C142 -146.3(6)
O10 C141 C142 C143 -28.3(12)
C141 C142 C143 C144 5.8(13)
C142 C143 C144 O10 20.7(14)
C141 O10 C144 C143 -41.2(12)
La2 O10 C144 C143 144.7(9)
C1H O10 C1E C1F -4.7(11)
La2 O10 C1E C1F 178.7(7)
O10 C1E C1F C1G 24.9(15)
C1E C1F C1G C1H -36.1(18)
C1E O10 C1H C1G -14.3(13)
La2 O10 C1H C1G 162.3(8)
C1F C1G C1H O10 30.1(16)
